data_7043735
loop_
_publ_author_name
'Palacios, Maria A.'
'Morlieras, Jessica'
'Herrera, Juan Manuel'
'Mota, Antonio J.'
'Brechin, Euan K.'
'Triki, Smail'
'Colacio, Enrique'

_publ_section_title
;
 Synthetic ability of dinuclear mesocates containing
 1,3-bis(diazinecarboxamide)benzene bridging ligands to form complexes of
 increased nuclearity. Crystal structures, magnetic properties and
 theoretical studies.
;
_journal_name_full 'Dalton Trans.'
_journal_paper_doi 10.1039/C7DT02288C
_journal_year 2017
_chemical_compound_source 'Maria Angeles Palacios Lopez'
_chemical_formula_moiety 'C132 H114 Mn3 N42 Ni4 O18, 2(C24 H20 P)'
_chemical_formula_sum 'C180 H144 Mn3 N42 Ni4 O18 P2'
_chemical_formula_weight 3644.97
_chemical_name_systematic
; 
 ? 
;
_space_group_IT_number 2
_symmetry_cell_setting triclinic
_symmetry_space_group_name_Hall '-P 1'
_symmetry_space_group_name_H-M 'P -1'
_atom_sites_solution_hydrogens geom
_atom_sites_solution_primary direct
_atom_sites_solution_secondary difmap
_audit_block_doi 10.5517/cc1jd6mr
_audit_creation_method SHELXL-97
_audit_update_record
;
2015-07-09 deposited with the CCDC.
2017-07-21 downloaded from the CCDC.
;
_cell_angle_alpha 92.0192(16)
_cell_angle_beta 98.6580(17)
_cell_angle_gamma 104.5213(16)
_cell_formula_units_Z 2
_cell_length_a 18.9329(4)
_cell_length_b 20.4784(4)
_cell_length_c 25.2751(5)
_cell_measurement_reflns_used 23186
_cell_measurement_temperature 100(2)
_cell_measurement_theta_max 73.2796
_cell_measurement_theta_min 2.2333
_cell_volume 9351.1(3)
_computing_molecular_graphics Shelxp
_computing_publication_material 'Platon, encifer'
_computing_structure_refinement 'SHELXL-97 (Sheldrick, 2008)'
_computing_structure_solution 'Shelxs Sheldrick'
_diffrn_ambient_temperature 100(2)
_diffrn_detector_area_resol_mean 10.3147
_diffrn_measured_fraction_theta_full 0.999
_diffrn_measured_fraction_theta_max 0.973
_diffrn_measurement_details
;
#__ type_ start__ end____ width___ exp.time_
  1 omega -112.00  -14.00   1.0000    2.0000
omega____ theta____ kappa____ phi______ frames
    -      -40.3164  -37.0000   90.0000 98

#__ type_ start__ end____ width___ exp.time_
  2 omega -109.00  -14.00   1.0000    2.0000
omega____ theta____ kappa____ phi______ frames
    -      -40.3164  -37.0000    0.0000 95

#__ type_ start__ end____ width___ exp.time_
  3 omega -121.00  -55.00   1.0000    2.0000
omega____ theta____ kappa____ phi______ frames
    -      -40.3164 -164.0000  109.0000 66

#__ type_ start__ end____ width___ exp.time_
  4 omega  -82.00  -54.00   1.0000    2.0000
omega____ theta____ kappa____ phi______ frames
    -      -40.3164 -164.0000 -134.0000 28

#__ type_ start__ end____ width___ exp.time_
  5 omega   60.00  120.00   1.0000    2.0000
omega____ theta____ kappa____ phi______ frames
    -       40.3164  179.0000   30.0000 60

#__ type_ start__ end____ width___ exp.time_
  6 omega   86.00  130.00   1.0000    2.0000
omega____ theta____ kappa____ phi______ frames
    -       40.3164  179.0000 -180.0000 44

#__ type_ start__ end____ width___ exp.time_
  7 omega   68.00   95.00   1.0000    6.0000
omega____ theta____ kappa____ phi______ frames
    -      107.1667  164.0000 -109.0000 27

#__ type_ start__ end____ width___ exp.time_
  8 omega   32.00   66.00   1.0000    6.0000
omega____ theta____ kappa____ phi______ frames
    -      107.1667  -45.0000 -120.0000 34

#__ type_ start__ end____ width___ exp.time_
  9 omega   32.00   67.00   1.0000    6.0000
omega____ theta____ kappa____ phi______ frames
    -      107.1667  -45.0000  -90.0000 35

#__ type_ start__ end____ width___ exp.time_
 10 omega   32.00   76.00   1.0000    6.0000
omega____ theta____ kappa____ phi______ frames
    -      107.1667  -45.0000    0.0000 44

#__ type_ start__ end____ width___ exp.time_
 11 omega   43.00   70.00   1.0000    6.0000
omega____ theta____ kappa____ phi______ frames
    -      107.1667  -45.0000  -60.0000 27

#__ type_ start__ end____ width___ exp.time_
 12 omega  101.00  164.00   1.0000    6.0000
omega____ theta____ kappa____ phi______ frames
    -      107.1667  125.0000 -150.0000 63

#__ type_ start__ end____ width___ exp.time_
 13 omega   80.00  119.00   1.0000    6.0000
omega____ theta____ kappa____ phi______ frames
    -      107.1667   45.0000 -180.0000 39

#__ type_ start__ end____ width___ exp.time_
 14 omega   95.00  139.00   1.0000    6.0000
omega____ theta____ kappa____ phi______ frames
    -      107.1667 -164.0000   45.0000 44

#__ type_ start__ end____ width___ exp.time_
 15 omega   39.00   67.00   1.0000    6.0000
omega____ theta____ kappa____ phi______ frames
    -      107.1667 -116.0000 -102.0000 28

#__ type_ start__ end____ width___ exp.time_
 16 omega  134.00  161.00   1.0000    6.0000
omega____ theta____ kappa____ phi______ frames
    -      107.1667  164.0000 -109.0000 27

#__ type_ start__ end____ width___ exp.time_
 17 omega   88.00  115.00   1.0000    6.0000
omega____ theta____ kappa____ phi______ frames
    -      107.1667 -116.0000 -102.0000 27

#__ type_ start__ end____ width___ exp.time_
 18 omega   80.00  142.00   1.0000    6.0000
omega____ theta____ kappa____ phi______ frames
    -      107.1667   45.0000    0.0000 62

#__ type_ start__ end____ width___ exp.time_
 19 omega  143.00  168.00   1.0000    6.0000
omega____ theta____ kappa____ phi______ frames
    -      107.1667  125.0000   30.0000 25

#__ type_ start__ end____ width___ exp.time_
 20 omega   83.00  162.00   1.0000    6.0000
omega____ theta____ kappa____ phi______ frames
    -      107.1667   45.0000 -150.0000 79

#__ type_ start__ end____ width___ exp.time_
 21 omega   29.00  138.00   1.0000    6.0000
omega____ theta____ kappa____ phi______ frames
    -      107.1667  -77.0000  120.0000 109

#__ type_ start__ end____ width___ exp.time_
 22 omega   81.00  178.00   1.0000    6.0000
omega____ theta____ kappa____ phi______ frames
    -      107.1667   45.0000  -90.0000 97

#__ type_ start__ end____ width___ exp.time_
 23 omega   30.00  113.00   1.0000    6.0000
omega____ theta____ kappa____ phi______ frames
    -      107.1667 -110.0000   47.0000 83

#__ type_ start__ end____ width___ exp.time_
 24 omega  -67.00   36.00   1.0000    2.0000
omega____ theta____ kappa____ phi______ frames
    -      -40.3164   37.0000 -180.0000 103

#__ type_ start__ end____ width___ exp.time_
 25 omega -129.00  -34.00   1.0000    2.0000
omega____ theta____ kappa____ phi______ frames
    -      -40.3164  179.0000 -180.0000 95

#__ type_ start__ end____ width___ exp.time_
 26 omega -119.00   -7.00   1.0000    2.0000
omega____ theta____ kappa____ phi______ frames
    -      -40.3164  -77.0000  -90.0000 112

#__ type_ start__ end____ width___ exp.time_
 27 omega -119.00   -7.00   1.0000    2.0000
omega____ theta____ kappa____ phi______ frames
    -      -40.3164  -77.0000    0.0000 112

#__ type_ start__ end____ width___ exp.time_
 28 omega    7.00  119.00   1.0000    2.0000
omega____ theta____ kappa____ phi______ frames
    -       40.3164   77.0000 -180.0000 112

#__ type_ start__ end____ width___ exp.time_
 29 omega   68.00  120.00   1.0000    2.0000
omega____ theta____ kappa____ phi______ frames
    -       40.3164  164.0000  134.0000 52

#__ type_ start__ end____ width___ exp.time_
 30 omega   46.00  178.00   1.0000    6.0000
omega____ theta____ kappa____ phi______ frames
    -      107.1667   15.0000  120.0000 132

#__ type_ start__ end____ width___ exp.time_
 31 omega   74.00  111.00   1.0000    6.0000
omega____ theta____ kappa____ phi______ frames
    -      107.1667   77.0000  -60.0000 37

;
_diffrn_measurement_device_type 'SuperNova, Dual, Cu at zero, Atlas'
_diffrn_radiation_monochromator mirror
_diffrn_radiation_source 'SuperNova (Cu) X-ray Source'
_diffrn_radiation_type 'Cu K\a'
_diffrn_radiation_wavelength 1.5418
_diffrn_reflns_av_R_equivalents 0.0616
_diffrn_reflns_av_sigmaI/netI 0.0775
_diffrn_reflns_limit_h_max 23
_diffrn_reflns_limit_h_min -23
_diffrn_reflns_limit_k_max 25
_diffrn_reflns_limit_k_min -22
_diffrn_reflns_limit_l_max 31
_diffrn_reflns_limit_l_min -31
_diffrn_reflns_number 106563
_diffrn_reflns_theta_full 67.68
_diffrn_reflns_theta_max 73.44
_diffrn_reflns_theta_min 2.24
_exptl_absorpt_coefficient_mu 2.772
_exptl_absorpt_correction_T_max 0.827
_exptl_absorpt_correction_T_min 0.716
_exptl_absorpt_correction_type analytical
_exptl_absorpt_process_details
;
CrysAlisPro, Oxford Diffraction Ltd.,
Version 1.171.34.9 (release 08-12-2009 CrysAlis171 .NET)
(compiled Dec  8 2009,17:31:18)
Analytical numeric absorption correction using a multifaceted crystal
    model based on expressions derived by R.C. Clark & J.S. Reid.
(Clark, R. C. & Reid, J. S. (1995). Acta Cryst. A51, 887-897)
;
_exptl_crystal_colour brown
_exptl_crystal_density_diffrn 1.295
_exptl_crystal_density_method 'not measured'
_exptl_crystal_description cuboid
_exptl_crystal_F_000 3758
_exptl_crystal_size_max 0.1695
_exptl_crystal_size_mid 0.1164
_exptl_crystal_size_min 0.0895
_platon_squeeze_details
;
;
_refine_diff_density_max 0.553
_refine_diff_density_min -0.418
_refine_diff_density_rms 0.062
_refine_ls_extinction_method none
_refine_ls_goodness_of_fit_ref 0.709
_refine_ls_hydrogen_treatment constr
_refine_ls_matrix_type full
_refine_ls_number_parameters 1807
_refine_ls_number_reflns 36654
_refine_ls_number_restraints 43
_refine_ls_restrained_S_all 0.712
_refine_ls_R_factor_all 0.0765
_refine_ls_R_factor_gt 0.0525
_refine_ls_shift/su_max 0.018
_refine_ls_shift/su_mean 0.000
_refine_ls_structure_factor_coef Fsqd
_refine_ls_weighting_details 'calc w=1/[\s^2^(Fo^2^)+(0.1363P)^2^+0.0000P] where P=(Fo^2^+2Fc^2^)/3'
_refine_ls_weighting_scheme calc
_refine_ls_wR_factor_gt 0.1457
_refine_ls_wR_factor_ref 0.1650
_reflns_number_gt 22953
_reflns_number_total 36654
_reflns_threshold_expression >2sigma(I)
_cod_data_source_file c7dt02288c2.cif
_cod_data_source_block eb0029
_cod_original_cell_volume 9351.0(3)
_cod_database_code 7043735

loop_
_symmetry_equiv_pos_as_xyz
'x, y, z'
'-x, -y, -z'

loop_
_atom_site_label
_atom_site_type_symbol
_atom_site_fract_x
_atom_site_fract_y
_atom_site_fract_z
_atom_site_U_iso_or_equiv
_atom_site_adp_type
_atom_site_occupancy
_atom_site_symmetry_multiplicity
_atom_site_calc_flag
_atom_site_refinement_flags
_atom_site_disorder_assembly
_atom_site_disorder_group
Ni1 Ni 0.82347(3) 0.00330(3) 0.338001(19) 0.03138(11) Uani 1 1 d . . .
Ni2 Ni 0.24072(3) -0.29348(3) 0.41313(2) 0.03629(12) Uani 1 1 d . . .
Ni3 Ni 0.19377(3) -0.47380(2) 0.16988(2) 0.03232(12) Uani 1 1 d . . .
Ni5 Ni 0.78005(3) -0.04423(2) 0.063968(19) 0.03067(11) Uani 1 1 d . . .
Mn1 Mn -0.03843(3) -0.23562(3) 0.31637(2) 0.04154(13) Uani 1 1 d . . .
Mn2 Mn 0.49615(3) -0.10990(3) 0.30636(2) 0.03397(11) Uani 1 1 d . . .
Mn3 Mn 0.94895(3) 0.25088(2) 0.103342(19) 0.03241(11) Uani 1 1 d . . .
C1A C -0.2415(3) -0.3554(4) 0.3452(3) 0.105(2) Uani 1 1 d U . .
H1A1 H -0.2245 -0.3869 0.3691 0.157 Uiso 1 1 calc R . .
H1A2 H -0.2867 -0.3796 0.3209 0.157 Uiso 1 1 calc R . .
H1A3 H -0.2519 -0.3191 0.3666 0.157 Uiso 1 1 calc R . .
C2A C -0.1819(2) -0.3252(2) 0.3125(2) 0.0665(12) Uani 1 1 d U . .
O3A O -0.11734(14) -0.29983(14) 0.34127(11) 0.0533(6) Uani 1 1 d . . .
C4A C -0.1967(2) -0.3274(3) 0.2576(2) 0.0698(13) Uani 1 1 d . . .
H4A H -0.2469 -0.3441 0.2411 0.084 Uiso 1 1 calc R . .
C5A C -0.1436(2) -0.3069(2) 0.22334(17) 0.0549(9) Uani 1 1 d . . .
C6A C -0.1686(3) -0.3250(2) 0.16396(18) 0.0713(13) Uani 1 1 d . . .
H6A1 H -0.1533 -0.2847 0.1444 0.107 Uiso 1 1 calc R . .
H6A2 H -0.2226 -0.3418 0.1565 0.107 Uiso 1 1 calc R . .
H6A3 H -0.1462 -0.3601 0.1524 0.107 Uiso 1 1 calc R . .
N7A N -0.07527(15) -0.27312(14) 0.24206(11) 0.0410(6) Uani 1 1 d . . .
C8A C -0.01748(19) -0.25460(16) 0.20857(13) 0.0399(7) Uani 1 1 d . . .
H8A1 H -0.0399 -0.2600 0.1701 0.048 Uiso 1 1 calc R . .
H8A2 H 0.0168 -0.2840 0.2143 0.048 Uiso 1 1 calc R . .
C9A C 0.02397(19) -0.18091(17) 0.22487(14) 0.0422(7) Uani 1 1 d . . .
H9A1 H 0.0717 -0.1701 0.2114 0.051 Uiso 1 1 calc R . .
H9A2 H -0.0057 -0.1506 0.2093 0.051 Uiso 1 1 calc R . .
N10A N 0.03690(15) -0.17128(13) 0.28361(11) 0.0398(6) Uani 1 1 d . . .
C11A C 0.08814(19) -0.11918(17) 0.30808(16) 0.0468(8) Uani 1 1 d . . .
C12A C 0.1373(2) -0.07187(18) 0.27677(18) 0.0553(10) Uani 1 1 d . . .
H12A H 0.1638 -0.0973 0.2570 0.083 Uiso 1 1 calc R . .
H12B H 0.1730 -0.0368 0.3015 0.083 Uiso 1 1 calc R . .
H12C H 0.1071 -0.0506 0.2514 0.083 Uiso 1 1 calc R . .
C13A C 0.0992(2) -0.1048(2) 0.36461(17) 0.0572(10) Uani 1 1 d . . .
H13A H 0.1396 -0.0678 0.3796 0.069 Uiso 1 1 calc R . .
C14A C 0.0578(2) -0.1387(2) 0.39933(16) 0.0572(10) Uani 1 1 d . . .
O15A O 0.00137(15) -0.19149(13) 0.38651(10) 0.0527(6) Uani 1 1 d . . .
C16A C 0.0732(3) -0.1150(3) 0.45857(17) 0.0736(13) Uani 1 1 d . . .
H16A H 0.0344 -0.0943 0.4669 0.110 Uiso 1 1 calc R . .
H16B H 0.1213 -0.0817 0.4669 0.110 Uiso 1 1 calc R . .
H16C H 0.0738 -0.1538 0.4801 0.110 Uiso 1 1 calc R . .
C1B C 0.3476(2) 0.0100(2) 0.2697(2) 0.0756(14) Uani 1 1 d . . .
H1B1 H 0.3322 0.0054 0.3050 0.113 Uiso 1 1 calc R . .
H1B2 H 0.3038 0.0031 0.2419 0.113 Uiso 1 1 calc R . .
H1B3 H 0.3799 0.0554 0.2686 0.113 Uiso 1 1 calc R . .
C2B C 0.38894(19) -0.0421(2) 0.25985(18) 0.0552(10) Uani 1 1 d . . .
O3B O 0.44446(12) -0.04074(12) 0.29750(10) 0.0451(5) Uani 1 1 d . . .
C4B C 0.3691(2) -0.0836(2) 0.21432(18) 0.0606(11) Uani 1 1 d . . .
H4B H 0.3266 -0.0801 0.1905 0.073 Uiso 1 1 calc R . .
C5B C 0.40646(19) -0.13273(18) 0.19846(15) 0.0501(9) Uani 1 1 d . . .
C6B C 0.3841(3) -0.1670(2) 0.14284(18) 0.0776(15) Uani 1 1 d . . .
H6B1 H 0.4268 -0.1577 0.1241 0.116 Uiso 1 1 calc R . .
H6B2 H 0.3446 -0.1498 0.1232 0.116 Uiso 1 1 calc R . .
H6B3 H 0.3661 -0.2159 0.1449 0.116 Uiso 1 1 calc R . .
N7B N 0.46043(14) -0.14643(14) 0.23144(11) 0.0401(6) Uani 1 1 d . . .
C8B C 0.50213(18) -0.19343(18) 0.21514(14) 0.0428(7) Uani 1 1 d . . .
H8B1 H 0.5495 -0.1679 0.2053 0.051 Uiso 1 1 calc R . .
H8B2 H 0.4731 -0.2237 0.1837 0.051 Uiso 1 1 calc R . .
C9B C 0.51666(18) -0.23459(16) 0.26283(12) 0.0389(7) Uani 1 1 d . . .
H9B1 H 0.4709 -0.2690 0.2665 0.047 Uiso 1 1 calc R . .
H9B2 H 0.5551 -0.2581 0.2575 0.047 Uiso 1 1 calc R . .
N10B N 0.54164(13) -0.18778(12) 0.31120(10) 0.0336(5) Uani 1 1 d . . .
C11B C 0.57984(16) -0.20253(15) 0.35444(12) 0.0340(6) Uani 1 1 d . . .
C12B C 0.60194(19) -0.26871(17) 0.35503(14) 0.0446(8) Uani 1 1 d . . .
H12D H 0.5574 -0.3066 0.3480 0.067 Uiso 1 1 calc R . .
H12E H 0.6302 -0.2717 0.3903 0.067 Uiso 1 1 calc R . .
H12F H 0.6325 -0.2706 0.3272 0.067 Uiso 1 1 calc R . .
C13B C 0.60271(19) -0.15847(17) 0.40191(12) 0.0400(7) Uani 1 1 d . . .
H13B H 0.6350 -0.1709 0.4300 0.048 Uiso 1 1 calc R . .
C14B C 0.58269(18) -0.09955(17) 0.41127(12) 0.0397(7) Uani 1 1 d . . .
O15B O 0.53580(12) -0.07712(11) 0.37936(9) 0.0376(5) Uani 1 1 d . . .
C16B C 0.6165(3) -0.0554(2) 0.46198(14) 0.0627(11) Uani 1 1 d . . .
H16D H 0.6490 -0.0131 0.4534 0.094 Uiso 1 1 calc R . .
H16E H 0.6453 -0.0789 0.4863 0.094 Uiso 1 1 calc R . .
H16F H 0.5772 -0.0452 0.4794 0.094 Uiso 1 1 calc R . .
C1C C 1.1540(3) 0.2160(3) 0.0886(2) 0.0826(15) Uani 1 1 d . . .
H1C1 H 1.1313 0.1767 0.0629 0.124 Uiso 1 1 calc R . .
H1C2 H 1.1921 0.2052 0.1151 0.124 Uiso 1 1 calc R . .
H1C3 H 1.1766 0.2546 0.0696 0.124 Uiso 1 1 calc R . .
C2C C 1.0965(2) 0.23316(18) 0.11641(17) 0.0517(9) Uani 1 1 d . . .
O3C O 1.04213(12) 0.24687(10) 0.08380(9) 0.0397(5) Uani 1 1 d . . .
C4C C 1.1037(2) 0.2371(2) 0.17085(18) 0.0600(10) Uani 1 1 d . . .
H4C H 1.1441 0.2235 0.1900 0.072 Uiso 1 1 calc R . .
C5C C 1.05649(19) 0.2594(2) 0.20156(14) 0.0482(8) Uani 1 1 d . . .
C6C C 1.0809(2) 0.2727(3) 0.26213(16) 0.0720(13) Uani 1 1 d . . .
H6C1 H 1.0986 0.3216 0.2714 0.108 Uiso 1 1 calc R . .
H6C2 H 1.1209 0.2512 0.2735 0.108 Uiso 1 1 calc R . .
H6C3 H 1.0389 0.2539 0.2803 0.108 Uiso 1 1 calc R . .
N7C N 0.99418(14) 0.27130(12) 0.17946(10) 0.0346(5) Uani 1 1 d . . .
C8C C 0.9510(2) 0.30262(18) 0.21023(15) 0.0491(8) Uani 1 1 d . . .
H8C1 H 0.9635 0.3520 0.2068 0.059 Uiso 1 1 calc R . .
H8C2 H 0.9619 0.2946 0.2487 0.059 Uiso 1 1 calc R . .
C9C C 0.8714(2) 0.27234(19) 0.18905(16) 0.0502(9) Uani 1 1 d . . .
H9C1 H 0.8551 0.2273 0.2028 0.060 Uiso 1 1 calc R . .
H9C2 H 0.8415 0.3015 0.2011 0.060 Uiso 1 1 calc R . .
N10C N 0.86066(15) 0.26572(13) 0.12993(12) 0.0425(6) Uani 1 1 d . . .
C11C C 0.7962(2) 0.26215(19) 0.1014(2) 0.0607(11) Uani 1 1 d U . .
C12C C 0.7334(2) 0.2756(3) 0.1274(3) 0.0925(18) Uani 1 1 d U . .
H12G H 0.7299 0.2512 0.1599 0.139 Uiso 1 1 calc R . .
H12H H 0.6868 0.2601 0.1022 0.139 Uiso 1 1 calc R . .
H12I H 0.7431 0.3242 0.1368 0.139 Uiso 1 1 calc R . .
C13C C 0.7813(2) 0.2483(2) 0.0465(2) 0.0781(16) Uani 1 1 d . A .
H13C H 0.7321 0.2449 0.0295 0.094 Uiso 1 1 calc R . .
C14C C 0.8312(3) 0.2386(2) 0.01324(17) 0.0757(16) Uani 1 1 d DU . .
O15C O 0.89979(15) 0.24048(12) 0.03025(9) 0.0530(6) Uani 1 1 d . A .
C16C C 0.8249(8) 0.2135(6) -0.0488(3) 0.070(3) Uiso 0.484(19) 1 d PDU A 1
H16G H 0.8616 0.2454 -0.0652 0.106 Uiso 0.484(19) 1 calc PR A 1
H16H H 0.7751 0.2114 -0.0678 0.106 Uiso 0.484(19) 1 calc PR A 1
H16I H 0.8340 0.1685 -0.0511 0.106 Uiso 0.484(19) 1 calc PR A 1
C16' C 0.7972(5) 0.2362(4) -0.0433(3) 0.048(3) Uani 0.516(19) 1 d PDU A 2
H16X H 0.8204 0.2777 -0.0589 0.072 Uiso 0.516(19) 1 calc PR A 2
H16Y H 0.7442 0.2322 -0.0455 0.072 Uiso 0.516(19) 1 calc PR A 2
H16Z H 0.8045 0.1970 -0.0631 0.072 Uiso 0.516(19) 1 calc PR A 2
N1D N 0.24734(16) -0.55151(13) 0.15473(10) 0.0390(6) Uani 1 1 d . . .
C2D C 0.2757(2) -0.56559(18) 0.11178(14) 0.0529(9) Uani 1 1 d . . .
H2D H 0.2685 -0.5400 0.0817 0.063 Uiso 1 1 calc R . .
N3D N 0.3135(3) -0.61216(18) 0.10683(15) 0.0752(12) Uani 1 1 d . . .
C4D C 0.3201(4) -0.6488(2) 0.14943(19) 0.0876(18) Uani 1 1 d . . .
H4D H 0.3448 -0.6836 0.1475 0.105 Uiso 1 1 calc R . .
C5D C 0.2931(3) -0.6386(2) 0.19552(17) 0.0669(12) Uani 1 1 d . . .
H5D H 0.2991 -0.6651 0.2252 0.080 Uiso 1 1 calc R . .
C6D C 0.2567(2) -0.58828(15) 0.19693(13) 0.0417(7) Uani 1 1 d . . .
C7D C 0.2244(2) -0.57263(16) 0.24556(13) 0.0409(7) Uani 1 1 d . . .
O8D O 0.23611(16) -0.60414(12) 0.28588(10) 0.0529(6) Uani 1 1 d . . .
N9D N 0.18755(14) -0.52594(12) 0.23857(10) 0.0330(5) Uani 1 1 d . . .
C10D C 0.15668(18) -0.50765(15) 0.28334(12) 0.0350(6) Uani 1 1 d . . .
C11D C 0.08143(19) -0.52704(16) 0.28364(14) 0.0423(7) Uani 1 1 d . . .
H11D H 0.0490 -0.5539 0.2541 0.051 Uiso 1 1 calc R . .
C12D C 0.0535(2) -0.50698(18) 0.32756(17) 0.0516(9) Uani 1 1 d . . .
H12J H 0.0021 -0.5226 0.3286 0.062 Uiso 1 1 calc R . .
C13D C 0.0986(2) -0.46524(17) 0.36934(15) 0.0488(8) Uani 1 1 d . . .
H13D H 0.0782 -0.4509 0.3984 0.059 Uiso 1 1 calc R . .
C14D C 0.17432(19) -0.44393(15) 0.36914(13) 0.0384(7) Uani 1 1 d . . .
C15D C 0.20342(18) -0.46599(14) 0.32727(12) 0.0345(6) Uani 1 1 d . . .
H15D H 0.2554 -0.4531 0.3279 0.041 Uiso 1 1 calc R . .
N16D N 0.22168(17) -0.39783(14) 0.41107(11) 0.0423(6) Uani 1 1 d . . .
C17D C 0.2611(3) -0.4233(2) 0.44748(15) 0.0617(12) Uani 1 1 d . B .
O18D O 0.2638(2) -0.48403(15) 0.45248(12) 0.0888(12) Uani 1 1 d . . .
C19D C 0.3073(3) -0.3718(2) 0.49096(16) 0.0739(14) Uani 1 1 d DU . .
C20D C 0.3301(4) -0.3961(4) 0.5406(3) 0.0534(16) Uiso 0.593(6) 1 d PDU B 1
H20D H 0.3230 -0.4428 0.5458 0.064 Uiso 0.593(6) 1 calc PR B 1
C21D C 0.3642(3) -0.3446(3) 0.5814(3) 0.0509(16) Uiso 0.593(6) 1 d PDU B 1
H21D H 0.3858 -0.3567 0.6148 0.061 Uiso 0.593(6) 1 calc PR B 1
N22D N 0.3675(2) -0.2789(2) 0.57508(19) 0.0440(13) Uiso 0.593(6) 1 d PDU B 1
C23D C 0.3391(2) -0.2665(3) 0.5265(2) 0.0371(12) Uiso 0.593(6) 1 d PDU B 1
H23D H 0.3417 -0.2202 0.5221 0.044 Uiso 0.593(6) 1 calc PR B 1
C20' C 0.3675(6) -0.3787(6) 0.5325(4) 0.064(3) Uiso 0.407(6) 1 d PD B 2
H20' H 0.3728 -0.4230 0.5380 0.076 Uiso 0.407(6) 1 calc PR B 2
C21' C 0.4173(7) -0.3251(6) 0.5645(5) 0.076(3) Uiso 0.407(6) 1 d PD B 2
H21' H 0.4526 -0.3344 0.5921 0.091 Uiso 0.407(6) 1 calc PR B 2
N22' N 0.4169(5) -0.2603(5) 0.5574(4) 0.071(3) Uiso 0.407(6) 1 d PD B 2
C23' C 0.3649(5) -0.2488(6) 0.5190(3) 0.055(2) Uiso 0.407(6) 1 d PD B 2
H23' H 0.3635 -0.2035 0.5134 0.066 Uiso 0.407(6) 1 calc PR B 2
N24D N 0.30866(19) -0.30615(16) 0.48438(11) 0.0574(9) Uani 1 1 d DU B .
C5E C 0.0184(2) -0.3182(2) 0.44086(16) 0.0537(9) Uani 1 1 d . . .
H5E H -0.0274 -0.3248 0.4175 0.064 Uiso 1 1 calc R . .
C2E C 0.1465(2) -0.3017(2) 0.50785(15) 0.0543(9) Uani 1 1 d . . .
H2E H 0.1921 -0.2961 0.5313 0.065 Uiso 1 1 calc R . .
N3E N 0.0855(2) -0.31195(19) 0.52991(14) 0.0645(9) Uani 1 1 d . . .
C4E C 0.0219(3) -0.3199(2) 0.49588(19) 0.0683(12) Uani 1 1 d . . .
H4E H -0.0228 -0.3270 0.5102 0.082 Uiso 1 1 calc R . .
N1E N 0.14895(17) -0.29868(14) 0.45527(11) 0.0436(6) Uani 1 1 d . . .
C6E C 0.0846(2) -0.30666(16) 0.42132(14) 0.0427(8) Uani 1 1 d . . .
C7E C 0.08884(18) -0.30066(16) 0.36278(13) 0.0381(7) Uani 1 1 d . . .
O8E O 0.02860(12) -0.30710(11) 0.33091(9) 0.0401(5) Uani 1 1 d . . .
N9E N 0.15572(14) -0.29002(12) 0.35111(10) 0.0335(5) Uani 1 1 d . . .
C10E C 0.16303(16) -0.28672(15) 0.29630(12) 0.0330(6) Uani 1 1 d . . .
C11E C 0.19712(16) -0.22640(14) 0.27597(12) 0.0328(6) Uani 1 1 d . . .
H11E H 0.2138 -0.1856 0.2986 0.039 Uiso 1 1 calc R . .
C12E C 0.20644(17) -0.22635(15) 0.22305(13) 0.0353(6) Uani 1 1 d . . .
H12K H 0.2291 -0.1850 0.2094 0.042 Uiso 1 1 calc R . .
C13E C 0.18355(17) -0.28534(14) 0.18874(12) 0.0344(6) Uani 1 1 d . . .
H13E H 0.1915 -0.2845 0.1525 0.041 Uiso 1 1 calc R . .
C14E C 0.14878(16) -0.34554(14) 0.20876(12) 0.0338(6) Uani 1 1 d . . .
C15E C 0.13769(16) -0.34571(15) 0.26161(12) 0.0324(6) Uani 1 1 d . . .
H15E H 0.1124 -0.3865 0.2746 0.039 Uiso 1 1 calc R . .
N16E N 0.12712(14) -0.40851(12) 0.17676(10) 0.0339(5) Uani 1 1 d . . .
C17E C 0.0615(2) -0.42228(17) 0.14564(16) 0.0523(10) Uani 1 1 d . . .
O18E O 0.01689(18) -0.38622(13) 0.13754(15) 0.0882(13) Uani 1 1 d . . .
C19E C 0.0376(2) -0.49385(17) 0.12144(15) 0.0490(9) Uani 1 1 d . . .
C20E C -0.0321(2) -0.52163(19) 0.09329(19) 0.0665(13) Uani 1 1 d . . .
H20E H -0.0649 -0.4944 0.0830 0.080 Uiso 1 1 calc R . .
C21E C -0.0529(2) -0.59112(17) 0.08038(16) 0.0526(9) Uani 1 1 d . . .
H21E H -0.1016 -0.6118 0.0623 0.063 Uiso 1 1 calc R . .
N22E N -0.00639(15) -0.62919(13) 0.09268(11) 0.0400(6) Uani 1 1 d . . .
C23E C 0.06297(18) -0.59781(14) 0.11566(12) 0.0344(6) Uani 1 1 d . . .
H23E H 0.0974 -0.6245 0.1218 0.041 Uiso 1 1 calc R . .
N24E N 0.08730(14) -0.53194(12) 0.13058(10) 0.0351(5) Uani 1 1 d . . .
N1F N 0.21994(15) -0.43238(12) 0.09715(10) 0.0362(6) Uani 1 1 d . . .
C2F C 0.1823(2) -0.44546(17) 0.04677(13) 0.0443(8) Uani 1 1 d . . .
H2F H 0.1338 -0.4747 0.0425 0.053 Uiso 1 1 calc R . .
N3F N 0.20543(18) -0.42191(15) 0.00224(11) 0.0475(7) Uani 1 1 d . . .
C4F C 0.2736(2) -0.3813(2) 0.00947(15) 0.0518(9) Uani 1 1 d . . .
H4F H 0.2935 -0.3637 -0.0210 0.062 Uiso 1 1 calc R . .
C5F C 0.3169(2) -0.36373(19) 0.06019(14) 0.0486(8) Uani 1 1 d . . .
H5F H 0.3651 -0.3341 0.0644 0.058 Uiso 1 1 calc R . .
C6F C 0.28816(18) -0.39011(15) 0.10357(13) 0.0359(6) Uani 1 1 d . . .
C7F C 0.33121(17) -0.37329(15) 0.15997(13) 0.0372(7) Uani 1 1 d . . .
O8F O 0.39415(13) -0.33356(14) 0.16458(10) 0.0541(6) Uani 1 1 d . . .
N9F N 0.29607(13) -0.40416(12) 0.19677(10) 0.0321(5) Uani 1 1 d . . .
C10F C 0.33208(16) -0.38748(14) 0.25116(12) 0.0320(6) Uani 1 1 d . . .
C11F C 0.37575(17) -0.42615(15) 0.27641(13) 0.0375(7) Uani 1 1 d . . .
H11F H 0.3852 -0.4625 0.2567 0.045 Uiso 1 1 calc R . .
C12F C 0.40574(18) -0.41192(17) 0.33035(14) 0.0422(7) Uani 1 1 d . . .
H12L H 0.4365 -0.4380 0.3471 0.051 Uiso 1 1 calc R . .
C13F C 0.39121(18) -0.35951(16) 0.36054(13) 0.0386(7) Uani 1 1 d . . .
H13F H 0.4112 -0.3507 0.3976 0.046 Uiso 1 1 calc R . .
C14F C 0.34777(16) -0.32096(14) 0.33602(12) 0.0325(6) Uani 1 1 d . . .
C15F C 0.32028(16) -0.33348(14) 0.28084(11) 0.0300(6) Uani 1 1 d . . .
H15F H 0.2932 -0.3048 0.2634 0.036 Uiso 1 1 calc R . .
N16F N 0.32668(14) -0.27151(12) 0.36723(10) 0.0333(5) Uani 1 1 d . . .
C17F C 0.35380(16) -0.20717(15) 0.36001(12) 0.0339(6) Uani 1 1 d . . .
O18F O 0.39826(12) -0.18209(11) 0.32980(10) 0.0420(5) Uani 1 1 d . . .
C19F C 0.32535(17) -0.15939(16) 0.39304(12) 0.0364(7) Uani 1 1 d . . .
C20F C 0.3491(2) -0.09029(16) 0.39240(13) 0.0419(7) Uani 1 1 d . . .
H20F H 0.3851 -0.0701 0.3713 0.050 Uiso 1 1 calc R . .
C21F C 0.3187(2) -0.05119(16) 0.42362(13) 0.0457(8) Uani 1 1 d . . .
H21F H 0.3344 -0.0034 0.4234 0.055 Uiso 1 1 calc R . .
N22F N 0.26821(17) -0.07749(14) 0.45412(11) 0.0451(7) Uani 1 1 d . . .
C23F C 0.24865(19) -0.14489(16) 0.45180(13) 0.0389(7) Uani 1 1 d . . .
H23F H 0.2126 -0.1651 0.4728 0.047 Uiso 1 1 calc R . .
N24F N 0.27436(15) -0.18696(13) 0.42308(10) 0.0363(6) Uani 1 1 d . . .
N1G N 0.81604(13) -0.07276(13) 0.39077(9) 0.0338(5) Uani 1 1 d . . .
C2G C 0.78837(18) -0.07734(18) 0.43640(12) 0.0398(7) Uani 1 1 d . . .
H2G H 0.7709 -0.0403 0.4476 0.048 Uiso 1 1 calc R . .
N3G N 0.78279(15) -0.12846(16) 0.46775(10) 0.0436(7) Uani 1 1 d . . .
C4G C 0.80764(19) -0.1802(2) 0.45093(13) 0.0472(8) Uani 1 1 d . . .
H4G H 0.8044 -0.2183 0.4717 0.057 Uiso 1 1 calc R . .
C5G C 0.8378(2) -0.1800(2) 0.40440(13) 0.0485(9) Uani 1 1 d . . .
H5G H 0.8557 -0.2169 0.3935 0.058 Uiso 1 1 calc R . .
C6G C 0.84127(17) -0.12488(17) 0.37431(12) 0.0382(7) Uani 1 1 d . . .
C7G C 0.87360(16) -0.11730(16) 0.32300(11) 0.0333(6) Uani 1 1 d . . .
O8G O 0.88947(14) -0.16846(13) 0.30329(9) 0.0461(6) Uani 1 1 d . . .
N9G N 0.88077(13) -0.05750(13) 0.30466(9) 0.0327(5) Uani 1 1 d . . .
C10G C 0.91184(15) -0.04510(16) 0.25665(11) 0.0317(6) Uani 1 1 d . . .
C11G C 0.97745(16) 0.00570(16) 0.25793(12) 0.0337(6) Uani 1 1 d . . .
H11G H 1.0033 0.0292 0.2911 0.040 Uiso 1 1 calc R . .
C12G C 1.00421(16) 0.02134(16) 0.21120(12) 0.0348(6) Uani 1 1 d . . .
H12M H 1.0500 0.0542 0.2127 0.042 Uiso 1 1 calc R . .
C13G C 0.96595(16) -0.00973(15) 0.16151(11) 0.0311(6) Uani 1 1 d . . .
H13G H 0.9843 0.0028 0.1294 0.037 Uiso 1 1 calc R . .
C14G C 0.89997(15) -0.05968(14) 0.16011(11) 0.0277(5) Uani 1 1 d . . .
C15G C 0.87433(16) -0.07834(15) 0.20730(11) 0.0299(6) Uani 1 1 d . . .
H15G H 0.8309 -0.1140 0.2061 0.036 Uiso 1 1 calc R . .
N16G N 0.85344(13) -0.08883(12) 0.11014(9) 0.0293(5) Uani 1 1 d . . .
C17G C 0.85639(16) -0.14944(14) 0.09285(11) 0.0311(6) Uani 1 1 d . . .
O18G O 0.90011(12) -0.18317(11) 0.10887(9) 0.0402(5) Uani 1 1 d . . .
C19G C 0.79296(17) -0.18148(15) 0.04734(12) 0.0336(6) Uani 1 1 d . . .
C20G C 0.77213(19) -0.24995(16) 0.03276(13) 0.0397(7) Uani 1 1 d . . .
H20G H 0.7994 -0.2792 0.0490 0.048 Uiso 1 1 calc R . .
C21G C 0.7108(2) -0.27482(17) -0.00596(14) 0.0445(8) Uani 1 1 d . . .
H21G H 0.6958 -0.3220 -0.0159 0.053 Uiso 1 1 calc R . .
N22G N 0.67175(17) -0.23534(15) -0.03003(12) 0.0480(7) Uani 1 1 d . . .
C23G C 0.6958(2) -0.16961(18) -0.01404(13) 0.0471(8) Uani 1 1 d . . .
H23G H 0.6690 -0.1404 -0.0310 0.056 Uiso 1 1 calc R . .
N24G N 0.75428(15) -0.14092(13) 0.02373(10) 0.0359(6) Uani 1 1 d . . .
N1H N 0.92249(14) 0.06164(14) 0.38613(10) 0.0392(6) Uani 1 1 d . . .
C2H C 0.96590(19) 0.0431(2) 0.42639(13) 0.0470(8) Uani 1 1 d . . .
H2H H 0.9479 -0.0003 0.4388 0.056 Uiso 1 1 calc R . .
N3H N 1.03177(18) 0.0796(2) 0.45059(13) 0.0631(9) Uani 1 1 d . . .
C4H C 1.0542(3) 0.1419(3) 0.43343(17) 0.0811(16) Uani 1 1 d . . .
H4H H 1.1002 0.1706 0.4504 0.097 Uiso 1 1 calc R . .
C5H C 1.0130(3) 0.1660(3) 0.39195(15) 0.0733(14) Uani 1 1 d . . .
H5H H 1.0294 0.2103 0.3808 0.088 Uiso 1 1 calc R . .
C6H C 0.9469(2) 0.1219(2) 0.36774(14) 0.0520(9) Uani 1 1 d . . .
C7H C 0.9020(2) 0.14002(17) 0.31810(13) 0.0448(8) Uani 1 1 d . . .
O8H O 0.92038(18) 0.19803(13) 0.30270(10) 0.0645(8) Uani 1 1 d . . .
N9H N 0.84866(14) 0.08721(13) 0.29534(10) 0.0356(6) Uani 1 1 d . . .
C10H C 0.80959(16) 0.09522(14) 0.24400(12) 0.0314(6) Uani 1 1 d . . .
C11H C 0.74476(18) 0.11671(16) 0.23812(13) 0.0383(7) Uani 1 1 d . . .
H11H H 0.7263 0.1291 0.2688 0.046 Uiso 1 1 calc R . .
C12H C 0.70769(18) 0.11979(16) 0.18726(14) 0.0406(7) Uani 1 1 d . . .
H12N H 0.6643 0.1357 0.1834 0.049 Uiso 1 1 calc R . .
C13H C 0.73211(16) 0.10030(15) 0.14174(12) 0.0340(6) Uani 1 1 d . . .
H13H H 0.7051 0.1019 0.1071 0.041 Uiso 1 1 calc R . .
C14H C 0.79653(16) 0.07841(14) 0.14712(12) 0.0310(6) Uani 1 1 d . . .
C15H C 0.83546(16) 0.07696(14) 0.19843(11) 0.0299(6) Uani 1 1 d . . .
H15H H 0.8802 0.0633 0.2023 0.036 Uiso 1 1 calc R . .
N16H N 0.82012(13) 0.05335(12) 0.10116(9) 0.0288(5) Uani 1 1 d . . .
C17H C 0.88165(16) 0.09109(14) 0.08738(11) 0.0299(6) Uani 1 1 d . . .
O18H O 0.92228(12) 0.14591(10) 0.11005(8) 0.0351(4) Uani 1 1 d . . .
C19H C 0.90220(16) 0.06273(14) 0.03829(11) 0.0299(6) Uani 1 1 d . . .
C20H C 0.95732(17) 0.09898(16) 0.01203(12) 0.0357(6) Uani 1 1 d . . .
H20H H 0.9855 0.1433 0.0251 0.043 Uiso 1 1 calc R . .
C21H C 0.96930(18) 0.06781(17) -0.03387(13) 0.0405(7) Uani 1 1 d . . .
H21H H 1.0064 0.0919 -0.0525 0.049 Uiso 1 1 calc R . .
N22H N 0.93081(16) 0.00481(14) -0.05348(11) 0.0415(6) Uani 1 1 d . . .
C23H C 0.87927(17) -0.02568(16) -0.02568(11) 0.0344(6) Uani 1 1 d . . .
H23H H 0.8514 -0.0701 -0.0388 0.041 Uiso 1 1 calc R . .
N24H N 0.86267(14) -0.00039(12) 0.01867(9) 0.0325(5) Uani 1 1 d . . .
N1J N 0.75088(14) 0.05143(13) 0.37322(10) 0.0354(5) Uani 1 1 d . . .
C2J C 0.7695(2) 0.10675(17) 0.40754(13) 0.0424(7) Uani 1 1 d . . .
H2J H 0.8182 0.1185 0.4275 0.051 Uiso 1 1 calc R . .
N3J N 0.72631(19) 0.14655(17) 0.41616(12) 0.0542(8) Uani 1 1 d . . .
C4J C 0.6583(2) 0.1286(2) 0.38805(15) 0.0565(10) Uani 1 1 d . . .
H4J H 0.6261 0.1566 0.3922 0.068 Uiso 1 1 calc R . .
C5J C 0.6319(2) 0.07070(18) 0.35285(13) 0.0434(8) Uani 1 1 d . . .
H5J H 0.5823 0.0577 0.3346 0.052 Uiso 1 1 calc R . .
C6J C 0.68129(16) 0.03324(15) 0.34574(11) 0.0322(6) Uani 1 1 d . . .
C7J C 0.66209(16) -0.02538(14) 0.30384(11) 0.0302(6) Uani 1 1 d . . .
O8J O 0.59548(11) -0.04562(10) 0.28114(8) 0.0335(4) Uani 1 1 d . . .
N9J N 0.71913(13) -0.04552(11) 0.29364(9) 0.0287(5) Uani 1 1 d . . .
C10J C 0.70614(15) -0.09213(15) 0.24757(11) 0.0300(6) Uani 1 1 d . . .
C11J C 0.70687(15) -0.15949(14) 0.25158(11) 0.0299(6) Uani 1 1 d . . .
H11J H 0.7133 -0.1771 0.2857 0.036 Uiso 1 1 calc R . .
C12J C 0.69809(16) -0.20060(14) 0.20504(12) 0.0321(6) Uani 1 1 d . . .
H12O H 0.6976 -0.2469 0.2076 0.039 Uiso 1 1 calc R . .
C13J C 0.69003(16) -0.17549(15) 0.15485(11) 0.0322(6) Uani 1 1 d . . .
H13J H 0.6849 -0.2041 0.1234 0.039 Uiso 1 1 calc R . .
C14J C 0.68951(15) -0.10809(15) 0.15098(12) 0.0318(6) Uani 1 1 d . . .
C15J C 0.69605(15) -0.06722(14) 0.19735(11) 0.0287(6) Uani 1 1 d . . .
H15J H 0.6936 -0.0217 0.1947 0.034 Uiso 1 1 calc R . .
N16J N 0.68865(14) -0.07696(13) 0.10085(10) 0.0342(5) Uani 1 1 d . . .
C17J C 0.62750(19) -0.0593(2) 0.08175(14) 0.0499(9) Uani 1 1 d . . .
O18J O 0.56504(14) -0.07439(17) 0.09609(11) 0.0664(8) Uani 1 1 d . . .
C19J C 0.63779(19) -0.0145(2) 0.03555(15) 0.0500(9) Uani 1 1 d . . .
C20J C 0.5884(2) 0.0243(3) 0.01985(19) 0.0725(14) Uani 1 1 d . . .
H20J H 0.5470 0.0235 0.0371 0.087 Uiso 1 1 calc R . .
C21J C 0.6031(2) 0.0637(3) -0.0222(2) 0.0785(15) Uani 1 1 d . . .
H21J H 0.5699 0.0900 -0.0344 0.094 Uiso 1 1 calc R . .
N22J N 0.66209(18) 0.0670(2) -0.04680(15) 0.0651(10) Uani 1 1 d . . .
C23J C 0.7082(2) 0.03165(19) -0.02663(15) 0.0507(9) Uani 1 1 d . . .
H23J H 0.7518 0.0358 -0.0419 0.061 Uiso 1 1 calc R . .
N24J N 0.69913(15) -0.00938(14) 0.01331(10) 0.0400(6) Uani 1 1 d . . .

loop_
_atom_site_aniso_label
_atom_site_aniso_U_11
_atom_site_aniso_U_22
_atom_site_aniso_U_33
_atom_site_aniso_U_23
_atom_site_aniso_U_13
_atom_site_aniso_U_12
Ni1 0.0277(2) 0.0338(3) 0.0293(2) -0.0058(2) 0.00397(19) 0.0034(2)
Ni2 0.0438(3) 0.0325(3) 0.0337(3) -0.0013(2) 0.0028(2) 0.0147(2)
Ni3 0.0347(3) 0.0247(2) 0.0327(3) -0.00059(19) -0.0012(2) 0.0029(2)
Ni5 0.0339(3) 0.0273(2) 0.0271(2) -0.00130(19) 0.00034(19) 0.0043(2)
Mn1 0.0422(3) 0.0445(3) 0.0442(3) 0.0034(2) 0.0073(2) 0.0226(2)
Mn2 0.0269(2) 0.0372(3) 0.0376(3) 0.0045(2) 0.00245(19) 0.0094(2)
Mn3 0.0325(2) 0.0273(2) 0.0331(2) -0.00088(19) 0.00217(19) 0.00216(19)
C1A 0.049(3) 0.160(6) 0.116(5) 0.045(4) 0.039(3) 0.028(3)
C2A 0.039(2) 0.077(3) 0.092(3) 0.028(3) 0.020(2) 0.022(2)
O3A 0.0487(15) 0.0607(16) 0.0622(16) 0.0172(13) 0.0177(12) 0.0289(13)
C4A 0.0300(19) 0.084(3) 0.092(3) 0.025(3) 0.006(2) 0.008(2)
C5A 0.047(2) 0.050(2) 0.062(2) 0.0101(18) 0.0019(17) 0.0065(17)
C6A 0.059(3) 0.070(3) 0.062(3) 0.011(2) -0.011(2) -0.014(2)
N7A 0.0369(14) 0.0381(14) 0.0486(15) 0.0041(12) 0.0040(12) 0.0128(12)
C8A 0.0426(18) 0.0372(16) 0.0424(17) -0.0001(13) 0.0073(14) 0.0153(14)
C9A 0.0390(17) 0.0395(17) 0.0519(19) 0.0054(15) 0.0076(14) 0.0168(15)
N10A 0.0390(15) 0.0335(13) 0.0490(15) 0.0003(12) 0.0044(12) 0.0151(12)
C11A 0.0401(18) 0.0377(17) 0.066(2) -0.0013(16) 0.0021(16) 0.0214(15)
C12A 0.045(2) 0.0361(18) 0.084(3) -0.0026(18) 0.0051(19) 0.0119(16)
C13A 0.050(2) 0.053(2) 0.068(2) -0.019(2) -0.0081(19) 0.0251(19)
C14A 0.059(2) 0.059(2) 0.057(2) -0.0125(19) -0.0057(19) 0.032(2)
O15A 0.0645(17) 0.0529(15) 0.0490(14) 0.0010(12) 0.0074(12) 0.0322(14)
C16A 0.078(3) 0.091(3) 0.057(2) -0.018(2) -0.003(2) 0.043(3)
C1B 0.044(2) 0.070(3) 0.122(4) 0.035(3) 0.012(2) 0.030(2)
C2B 0.0306(17) 0.048(2) 0.085(3) 0.024(2) 0.0018(18) 0.0074(15)
O3B 0.0314(11) 0.0445(13) 0.0611(15) 0.0147(11) 0.0055(10) 0.0129(10)
C4B 0.0367(19) 0.054(2) 0.080(3) 0.031(2) -0.0147(18) 0.0026(17)
C5B 0.0333(17) 0.0436(19) 0.059(2) 0.0211(16) -0.0111(15) -0.0070(15)
C6B 0.079(3) 0.062(3) 0.063(3) 0.013(2) -0.039(2) -0.006(2)
N7B 0.0289(13) 0.0444(15) 0.0408(14) 0.0070(12) -0.0048(11) 0.0038(11)
C8B 0.0299(16) 0.0476(19) 0.0440(17) 0.0024(15) 0.0014(13) 0.0003(14)
C9B 0.0337(16) 0.0370(16) 0.0405(16) -0.0077(13) -0.0010(13) 0.0049(13)
N10B 0.0298(13) 0.0292(12) 0.0384(13) 0.0011(10) 0.0037(10) 0.0029(10)
C11B 0.0288(14) 0.0358(15) 0.0369(15) 0.0065(12) 0.0040(12) 0.0081(12)
C12B 0.0421(18) 0.0409(18) 0.0518(19) 0.0071(15) 0.0037(15) 0.0143(15)
C13B 0.0479(19) 0.0449(18) 0.0289(14) 0.0042(13) 0.0032(13) 0.0168(15)
C14B 0.0412(17) 0.0454(18) 0.0336(15) -0.0006(13) 0.0041(13) 0.0151(15)
O15B 0.0372(12) 0.0389(11) 0.0396(11) 0.0025(9) 0.0106(9) 0.0127(10)
C16B 0.082(3) 0.073(3) 0.0365(18) -0.0122(18) -0.0072(18) 0.037(2)
C1C 0.066(3) 0.073(3) 0.119(4) -0.008(3) 0.036(3) 0.028(3)
C2C 0.043(2) 0.0400(19) 0.078(3) 0.0050(18) 0.0177(18) 0.0163(16)
O3C 0.0414(12) 0.0302(11) 0.0441(12) -0.0022(9) 0.0130(10) 0.0002(9)
C4C 0.039(2) 0.075(3) 0.073(3) 0.023(2) 0.0091(18) 0.0247(19)
C5C 0.0375(18) 0.057(2) 0.0438(18) 0.0164(16) -0.0006(14) 0.0029(16)
C6C 0.054(2) 0.106(4) 0.043(2) 0.014(2) -0.0059(18) 0.005(2)
N7C 0.0319(13) 0.0286(12) 0.0372(13) 0.0006(10) 0.0033(10) -0.0017(10)
C8C 0.054(2) 0.0416(18) 0.0455(19) -0.0120(15) 0.0144(16) -0.0013(16)
C9C 0.0439(19) 0.0422(19) 0.067(2) -0.0022(17) 0.0219(17) 0.0091(16)
N10C 0.0333(14) 0.0286(13) 0.0622(18) 0.0018(12) 0.0054(12) 0.0036(11)
C11C 0.0338(18) 0.0408(19) 0.103(3) 0.033(2) 0.0030(19) 0.0019(15)
C12C 0.042(2) 0.087(3) 0.161(5) 0.058(4) 0.025(3) 0.028(2)
C13C 0.033(2) 0.071(3) 0.106(4) 0.046(3) -0.024(2) -0.0160(19)
C14C 0.065(3) 0.063(3) 0.064(3) 0.025(2) -0.024(2) -0.032(2)
O15C 0.0599(16) 0.0452(14) 0.0380(12) 0.0058(10) -0.0032(11) -0.0093(12)
C16' 0.050(5) 0.050(5) 0.035(4) -0.002(3) -0.015(3) 0.009(4)
N1D 0.0498(16) 0.0263(12) 0.0351(13) -0.0040(10) 0.0015(11) 0.0031(11)
C2D 0.081(3) 0.0412(19) 0.0385(18) -0.0073(15) 0.0114(17) 0.0196(19)
N3D 0.127(4) 0.055(2) 0.059(2) -0.0026(17) 0.027(2) 0.047(2)
C4D 0.162(6) 0.069(3) 0.066(3) 0.010(2) 0.042(3) 0.078(4)
C5D 0.108(4) 0.056(2) 0.051(2) 0.0009(19) 0.013(2) 0.048(3)
C6D 0.053(2) 0.0268(15) 0.0419(17) -0.0002(13) -0.0018(15) 0.0107(14)
C7D 0.052(2) 0.0302(15) 0.0396(16) -0.0021(13) 0.0040(14) 0.0111(14)
O8D 0.0766(18) 0.0457(14) 0.0453(13) 0.0118(11) 0.0117(12) 0.0302(13)
N9D 0.0388(14) 0.0211(11) 0.0372(13) 0.0021(10) -0.0002(10) 0.0078(10)
C10D 0.0407(17) 0.0259(14) 0.0372(15) 0.0061(12) 0.0033(13) 0.0079(13)
C11D 0.0413(18) 0.0302(15) 0.0528(19) -0.0021(14) 0.0064(15) 0.0059(14)
C12D 0.0372(18) 0.0410(19) 0.076(3) 0.0002(18) 0.0190(17) 0.0049(15)
C13D 0.059(2) 0.0358(17) 0.058(2) 0.0025(16) 0.0235(18) 0.0161(16)
C14D 0.0495(19) 0.0271(14) 0.0381(16) 0.0008(12) 0.0090(14) 0.0081(14)
C15D 0.0430(17) 0.0257(14) 0.0347(15) 0.0031(12) 0.0064(13) 0.0082(13)
N16D 0.0539(17) 0.0383(14) 0.0364(14) 0.0005(11) 0.0068(12) 0.0160(13)
C17D 0.108(4) 0.046(2) 0.0368(18) 0.0000(16) 0.000(2) 0.038(2)
O18D 0.170(4) 0.0499(17) 0.0522(16) -0.0006(13) -0.017(2) 0.061(2)
C19D 0.120(4) 0.052(2) 0.050(2) -0.0131(18) -0.022(2) 0.047(2)
N24D 0.087(2) 0.0535(18) 0.0361(15) -0.0100(13) -0.0073(15) 0.0380(18)
C5E 0.060(2) 0.054(2) 0.061(2) 0.0148(18) 0.0244(19) 0.0306(19)
C2E 0.072(3) 0.053(2) 0.0423(19) 0.0005(16) 0.0118(18) 0.023(2)
N3E 0.083(3) 0.070(2) 0.0527(19) 0.0096(17) 0.0276(19) 0.032(2)
C4E 0.087(3) 0.060(3) 0.078(3) 0.023(2) 0.045(3) 0.037(2)
N1E 0.0568(18) 0.0391(15) 0.0412(14) 0.0011(12) 0.0118(13) 0.0219(14)
C6E 0.055(2) 0.0350(16) 0.0457(18) 0.0053(14) 0.0149(15) 0.0221(16)
C7E 0.0438(18) 0.0323(15) 0.0439(17) -0.0007(13) 0.0132(14) 0.0170(14)
O8E 0.0341(12) 0.0384(12) 0.0508(13) 0.0018(10) 0.0049(10) 0.0164(10)
N9E 0.0392(14) 0.0269(12) 0.0366(13) 0.0011(10) 0.0056(11) 0.0131(11)
C10E 0.0270(14) 0.0326(15) 0.0413(16) 0.0007(12) 0.0003(12) 0.0145(12)
C11E 0.0317(15) 0.0252(14) 0.0402(15) 0.0030(12) -0.0014(12) 0.0093(12)
C12E 0.0334(15) 0.0253(14) 0.0465(17) 0.0056(12) 0.0017(13) 0.0089(12)
C13E 0.0393(16) 0.0280(14) 0.0376(15) 0.0060(12) 0.0016(12) 0.0142(13)
C14E 0.0309(15) 0.0252(14) 0.0427(16) 0.0013(12) 0.0005(12) 0.0060(12)
C15E 0.0257(14) 0.0272(14) 0.0417(16) -0.0007(12) -0.0006(12) 0.0063(11)
N16E 0.0359(13) 0.0261(12) 0.0353(13) 0.0006(10) -0.0010(10) 0.0045(10)
C17E 0.053(2) 0.0309(17) 0.063(2) -0.0053(16) -0.0230(18) 0.0132(16)
O18E 0.076(2) 0.0370(14) 0.131(3) -0.0172(16) -0.062(2) 0.0255(14)
C19E 0.050(2) 0.0327(17) 0.056(2) 0.0009(15) -0.0165(16) 0.0108(15)
C20E 0.063(3) 0.0345(18) 0.086(3) -0.0015(19) -0.038(2) 0.0146(18)
C21E 0.047(2) 0.0344(17) 0.064(2) 0.0012(16) -0.0196(17) 0.0045(15)
N22E 0.0396(15) 0.0268(12) 0.0453(15) 0.0047(11) -0.0057(12) 0.0004(11)
C23E 0.0399(16) 0.0231(13) 0.0354(15) 0.0017(11) 0.0004(12) 0.0027(12)
N24E 0.0367(14) 0.0297(12) 0.0341(13) -0.0003(10) -0.0038(10) 0.0057(11)
N1F 0.0394(14) 0.0265(12) 0.0382(13) -0.0006(10) 0.0008(11) 0.0041(11)
C2F 0.049(2) 0.0416(18) 0.0381(17) 0.0028(14) 0.0008(14) 0.0077(15)
N3F 0.0566(18) 0.0449(16) 0.0374(14) 0.0012(12) -0.0006(13) 0.0117(14)
C4F 0.054(2) 0.058(2) 0.0418(18) 0.0115(17) 0.0102(16) 0.0107(18)
C5F 0.046(2) 0.048(2) 0.0464(19) 0.0046(16) 0.0085(15) 0.0022(16)
C6F 0.0384(16) 0.0288(14) 0.0399(16) 0.0014(12) 0.0073(13) 0.0073(13)
C7F 0.0325(16) 0.0319(15) 0.0440(17) -0.0055(13) 0.0041(13) 0.0052(13)
O8F 0.0381(13) 0.0603(16) 0.0490(14) -0.0022(12) 0.0039(11) -0.0119(12)
N9F 0.0307(12) 0.0260(12) 0.0357(13) -0.0067(10) -0.0007(10) 0.0051(10)
C10F 0.0274(14) 0.0280(14) 0.0364(15) -0.0044(12) -0.0023(11) 0.0050(11)
C11F 0.0320(15) 0.0265(14) 0.0508(18) -0.0069(13) -0.0036(13) 0.0088(12)
C12F 0.0350(16) 0.0397(17) 0.0522(19) -0.0051(15) -0.0050(14) 0.0185(14)
C13F 0.0401(17) 0.0364(16) 0.0381(16) -0.0055(13) -0.0065(13) 0.0163(14)
C14F 0.0291(14) 0.0269(14) 0.0379(15) -0.0045(12) -0.0011(12) 0.0054(12)
C15F 0.0296(14) 0.0262(13) 0.0324(14) 0.0017(11) 0.0021(11) 0.0061(11)
N16F 0.0376(14) 0.0288(12) 0.0312(12) -0.0039(10) -0.0032(10) 0.0105(11)
C17F 0.0317(15) 0.0293(15) 0.0374(15) -0.0050(12) -0.0079(12) 0.0108(12)
O18F 0.0294(11) 0.0342(11) 0.0615(14) 0.0012(10) 0.0130(10) 0.0036(9)
C19F 0.0373(16) 0.0355(16) 0.0348(15) -0.0039(13) -0.0046(12) 0.0136(13)
C20F 0.0472(19) 0.0339(16) 0.0426(17) -0.0016(14) -0.0010(14) 0.0122(14)
C21F 0.065(2) 0.0280(15) 0.0408(17) -0.0047(13) -0.0033(16) 0.0146(16)
N22F 0.0536(17) 0.0381(15) 0.0430(15) -0.0074(12) 0.0019(13) 0.0159(13)
C23F 0.0447(18) 0.0332(16) 0.0366(16) -0.0072(13) -0.0026(13) 0.0126(14)
N24F 0.0403(14) 0.0342(13) 0.0336(13) -0.0035(10) 0.0001(11) 0.0128(11)
N1G 0.0291(12) 0.0454(14) 0.0251(11) -0.0025(10) 0.0012(9) 0.0086(11)
C2G 0.0383(17) 0.0528(19) 0.0286(14) 0.0017(14) 0.0040(12) 0.0134(15)
N3G 0.0359(14) 0.0676(19) 0.0294(13) 0.0067(13) 0.0046(11) 0.0171(14)
C4G 0.0408(18) 0.068(2) 0.0361(16) 0.0167(16) 0.0046(14) 0.0191(17)
C5G 0.051(2) 0.070(2) 0.0371(17) 0.0174(16) 0.0100(15) 0.0353(19)
C6G 0.0333(16) 0.0519(19) 0.0304(14) -0.0007(13) 0.0021(12) 0.0155(14)
C7G 0.0273(14) 0.0456(17) 0.0303(14) 0.0029(13) 0.0026(11) 0.0166(13)
O8G 0.0574(15) 0.0567(14) 0.0403(12) 0.0117(11) 0.0157(11) 0.0386(13)
N9G 0.0277(12) 0.0405(14) 0.0284(12) -0.0031(10) 0.0028(9) 0.0076(11)
C10G 0.0228(13) 0.0420(16) 0.0301(14) -0.0010(12) 0.0021(11) 0.0098(12)
C11G 0.0276(14) 0.0382(16) 0.0307(14) -0.0065(12) 0.0001(11) 0.0040(12)
C12G 0.0245(14) 0.0399(16) 0.0365(15) -0.0030(13) 0.0039(11) 0.0031(12)
C13G 0.0295(14) 0.0328(15) 0.0301(14) -0.0007(11) 0.0054(11) 0.0065(12)
C14G 0.0283(14) 0.0288(14) 0.0269(13) -0.0024(11) 0.0037(11) 0.0103(11)
C15G 0.0266(14) 0.0311(14) 0.0314(14) -0.0034(11) 0.0024(11) 0.0086(12)
N16G 0.0305(12) 0.0261(11) 0.0289(11) -0.0018(9) 0.0047(9) 0.0037(10)
C17G 0.0303(14) 0.0294(14) 0.0324(14) 0.0000(11) 0.0102(11) 0.0031(12)
O18G 0.0388(12) 0.0327(11) 0.0489(13) -0.0066(10) -0.0001(10) 0.0142(10)
C19G 0.0354(16) 0.0359(15) 0.0313(14) -0.0020(12) 0.0105(12) 0.0104(13)
C20G 0.0442(18) 0.0334(16) 0.0419(17) -0.0100(13) 0.0109(14) 0.0103(14)
C21G 0.0469(19) 0.0352(17) 0.0461(18) -0.0115(14) 0.0098(15) 0.0016(15)
N22G 0.0477(17) 0.0416(16) 0.0456(16) -0.0098(13) -0.0017(13) 0.0018(13)
C23G 0.051(2) 0.0444(19) 0.0379(17) -0.0007(15) -0.0023(15) 0.0039(16)
N24G 0.0400(14) 0.0329(13) 0.0301(12) -0.0030(10) 0.0026(10) 0.0033(11)
N1H 0.0339(14) 0.0460(15) 0.0308(12) -0.0080(11) 0.0050(10) -0.0004(12)
C2H 0.0359(17) 0.064(2) 0.0346(16) -0.0119(15) 0.0012(13) 0.0061(16)
N3H 0.0439(18) 0.084(3) 0.0458(17) -0.0106(17) -0.0029(14) -0.0036(17)
C4H 0.055(3) 0.108(4) 0.048(2) -0.004(2) -0.0049(19) -0.028(3)
C5H 0.067(3) 0.081(3) 0.0388(19) 0.003(2) -0.0047(18) -0.035(2)
C6H 0.051(2) 0.057(2) 0.0350(17) -0.0123(16) 0.0058(15) -0.0089(17)
C7H 0.0470(19) 0.0413(18) 0.0363(16) -0.0064(14) 0.0088(14) -0.0065(15)
O8H 0.087(2) 0.0391(14) 0.0464(14) -0.0051(11) 0.0050(14) -0.0176(14)
N9H 0.0360(14) 0.0340(13) 0.0304(12) -0.0065(10) 0.0065(10) -0.0019(11)
C10H 0.0302(14) 0.0231(13) 0.0389(15) -0.0023(11) 0.0058(12) 0.0036(11)
C11H 0.0378(16) 0.0341(16) 0.0429(17) 0.0014(13) 0.0126(13) 0.0056(13)
C12H 0.0356(16) 0.0386(17) 0.0524(19) 0.0073(14) 0.0155(14) 0.0129(14)
C13H 0.0281(14) 0.0318(15) 0.0396(15) 0.0054(12) 0.0017(12) 0.0050(12)
C14H 0.0307(14) 0.0238(13) 0.0357(15) -0.0027(11) 0.0046(12) 0.0031(11)
C15H 0.0263(14) 0.0269(13) 0.0333(14) -0.0028(11) 0.0039(11) 0.0024(11)
N16H 0.0283(12) 0.0269(11) 0.0292(11) -0.0010(9) 0.0042(9) 0.0041(10)
C17H 0.0359(15) 0.0247(13) 0.0303(13) 0.0026(11) 0.0048(11) 0.0105(12)
O18H 0.0400(12) 0.0252(10) 0.0365(11) -0.0033(8) 0.0093(9) 0.0010(9)
C19H 0.0324(15) 0.0261(13) 0.0311(14) 0.0034(11) 0.0021(11) 0.0091(12)
C20H 0.0358(16) 0.0344(15) 0.0356(15) 0.0009(12) 0.0072(12) 0.0065(13)
C21H 0.0363(17) 0.0400(17) 0.0472(18) 0.0000(14) 0.0158(14) 0.0088(14)
N22H 0.0446(16) 0.0442(15) 0.0382(14) -0.0013(12) 0.0098(12) 0.0151(13)
C23H 0.0400(16) 0.0339(15) 0.0298(14) 0.0000(12) 0.0049(12) 0.0114(13)
N24H 0.0378(13) 0.0308(12) 0.0294(12) 0.0002(10) 0.0029(10) 0.0118(11)
N1J 0.0369(14) 0.0373(14) 0.0287(12) -0.0019(10) 0.0073(10) 0.0032(11)
C2J 0.0450(19) 0.0423(18) 0.0375(16) -0.0078(14) 0.0028(14) 0.0108(15)
N3J 0.068(2) 0.0600(19) 0.0383(15) -0.0160(14) -0.0044(14) 0.0331(17)
C4J 0.070(3) 0.062(2) 0.0447(19) -0.0122(17) 0.0004(18) 0.037(2)
C5J 0.0467(19) 0.051(2) 0.0347(16) -0.0051(14) 0.0040(14) 0.0198(16)
C6J 0.0334(15) 0.0314(15) 0.0313(14) 0.0019(12) 0.0097(12) 0.0053(12)
C7J 0.0306(15) 0.0311(14) 0.0287(13) 0.0011(11) 0.0051(11) 0.0079(12)
O8J 0.0243(10) 0.0362(11) 0.0388(11) 0.0041(9) 0.0049(8) 0.0055(8)
N9J 0.0272(12) 0.0265(11) 0.0292(11) -0.0038(9) 0.0022(9) 0.0036(9)
C10J 0.0198(13) 0.0331(15) 0.0333(14) -0.0030(12) 0.0023(11) 0.0016(11)
C11J 0.0289(14) 0.0329(14) 0.0271(13) 0.0030(11) 0.0042(11) 0.0067(12)
C12J 0.0267(14) 0.0260(14) 0.0390(15) -0.0027(12) 0.0016(11) 0.0013(11)
C13J 0.0298(14) 0.0327(15) 0.0301(14) -0.0043(12) 0.0026(11) 0.0031(12)
C14J 0.0238(13) 0.0312(14) 0.0351(15) 0.0017(12) 0.0004(11) -0.0001(11)
C15J 0.0236(13) 0.0282(14) 0.0316(14) -0.0008(11) 0.0020(11) 0.0034(11)
N16J 0.0310(13) 0.0335(13) 0.0302(12) -0.0011(10) -0.0070(10) 0.0015(10)
C17J 0.0363(18) 0.063(2) 0.0420(18) 0.0129(17) -0.0030(14) 0.0020(16)
O18J 0.0336(13) 0.100(2) 0.0637(17) 0.0389(16) 0.0045(12) 0.0105(14)
C19J 0.0316(17) 0.060(2) 0.050(2) 0.0162(17) -0.0043(14) 0.0005(16)
C20J 0.039(2) 0.107(4) 0.074(3) 0.042(3) 0.0013(19) 0.022(2)
C21J 0.051(2) 0.106(4) 0.089(3) 0.057(3) 0.012(2) 0.032(3)
N22J 0.0445(18) 0.079(2) 0.072(2) 0.039(2) 0.0071(16) 0.0128(17)
C23J 0.045(2) 0.055(2) 0.0491(19) 0.0159(17) -0.0032(15) 0.0121(17)
N24J 0.0410(15) 0.0394(14) 0.0326(13) 0.0029(11) -0.0026(11) 0.0026(12)

loop_
_atom_type_symbol
_atom_type_description
_atom_type_scat_dispersion_real
_atom_type_scat_dispersion_imag
_atom_type_scat_source
C C 0.0181 0.0091 'International Tables Vol C Tables 4.2.6.8 and 6.1.1.4'
H H 0.0000 0.0000 'International Tables Vol C Tables 4.2.6.8 and 6.1.1.4'
N N 0.0311 0.0180 'International Tables Vol C Tables 4.2.6.8 and 6.1.1.4'
O O 0.0492 0.0322 'International Tables Vol C Tables 4.2.6.8 and 6.1.1.4'
P P 0.2955 0.4335 'International Tables Vol C Tables 4.2.6.8 and 6.1.1.4'
Mn Mn -0.5299 2.8052 'International Tables Vol C Tables 4.2.6.8 and 6.1.1.4'
Ni Ni -3.0029 0.5091 'International Tables Vol C Tables 4.2.6.8 and 6.1.1.4'

loop_
_exptl_crystal_face_index_h
_exptl_crystal_face_index_k
_exptl_crystal_face_index_l
_exptl_crystal_face_perp_dist
_exptl_oxdiff_crystal_face_indexfrac_h
_exptl_oxdiff_crystal_face_indexfrac_k
_exptl_oxdiff_crystal_face_indexfrac_l
_exptl_oxdiff_crystal_face_x
_exptl_oxdiff_crystal_face_y
_exptl_oxdiff_crystal_face_z
1 12 2 0.0684 1.0000 12.0000 2.0000 -0.2701 -0.0852 0.9390
0 -13 -2 0.0859 0.0000 -13.0000 -2.0000 0.2024 0.0654 -1.0091
10 -10 0 0.0950 10.0000 -10.0000 0.0000 -0.6768 -0.1978 -0.7016
-12 0 -2 0.0377 -12.0000 0.0000 -2.0000 1.0039 0.2897 -0.0910
0 1 16 0.0421 0.0000 1.0000 16.0000 -0.5251 0.8182 0.2254
-1 0 -16 0.0413 -1.0000 0.0000 -16.0000 0.5928 -0.7985 -0.1552
3 -13 6 0.0887 3.0000 -13.0000 6.0000 -0.2897 0.3827 -0.9164
12 -1 -7 0.0590 12.0000 -1.0000 -7.0000 -0.7039 -0.7443 -0.0691
-5 -10 5 0.0781 -5.0000 -10.0000 5.0000 0.3370 0.5541 -0.7454
-3 13 1 0.0705 -3.0000 13.0000 1.0000 0.0646 -0.0190 0.9817
5 0 -16 0.0429 5.0000 0.0000 -16.0000 0.1230 -0.9953 -0.1191
1 12 -8 0.0682 1.0000 12.0000 -8.0000 0.0515 -0.6048 0.8457
4 -11 -8 0.0836 4.0000 -11.0000 -8.0000 0.0609 -0.4035 -0.8886
6 0 12 0.0585 6.0000 -0.0000 12.0000 -0.8557 0.4266 0.1481
6 -11 7 0.0835 6.0000 -11.0000 7.0000 -0.5780 0.3101 -0.7366
-7 1 15 0.0450 -7.0000 1.0000 15.0000 0.0552 0.9959 0.1739

loop_
_geom_angle_atom_site_label_1
_geom_angle_atom_site_label_2
_geom_angle_atom_site_label_3
_geom_angle
_geom_angle_site_symmetry_1
_geom_angle_site_symmetry_3
N9H Ni1 N9G 100.69(10) . .
N9H Ni1 N1G 169.33(10) . .
N9G Ni1 N1G 79.06(10) . .
N9H Ni1 N9J 99.20(10) . .
N9G Ni1 N9J 95.84(9) . .
N1G Ni1 N9J 91.42(9) . .
N9H Ni1 N1H 78.45(11) . .
N9G Ni1 N1H 91.18(10) . .
N1G Ni1 N1H 90.88(10) . .
N9J Ni1 N1H 172.92(10) . .
N9H Ni1 N1J 86.77(10) . .
N9G Ni1 N1J 170.81(10) . .
N1G Ni1 N1J 94.61(10) . .
N9J Ni1 N1J 77.53(9) . .
N1H Ni1 N1J 95.61(10) . .
N16D Ni2 N9E 97.44(10) . .
N16D Ni2 N16F 99.38(10) . .
N9E Ni2 N16F 96.33(10) . .
N16D Ni2 N24F 171.61(11) . .
N9E Ni2 N24F 90.84(10) . .
N16F Ni2 N24F 78.32(10) . .
N16D Ni2 N24D 78.07(12) . .
N9E Ni2 N24D 168.13(12) . .
N16F Ni2 N24D 95.25(11) . .
N24F Ni2 N24D 94.04(11) . .
N16D Ni2 N1E 90.23(11) . .
N9E Ni2 N1E 77.85(11) . .
N16F Ni2 N1E 169.40(10) . .
N24F Ni2 N1E 92.79(11) . .
N24D Ni2 N1E 91.09(12) . .
N9D Ni3 N16E 103.69(10) . .
N9D Ni3 N9F 97.48(10) . .
N16E Ni3 N9F 97.65(10) . .
N9D Ni3 N1F 166.31(10) . .
N16E Ni3 N1F 89.86(10) . .
N9F Ni3 N1F 78.50(10) . .
N9D Ni3 N24E 93.18(10) . .
N16E Ni3 N24E 77.03(10) . .
N9F Ni3 N24E 168.98(10) . .
N1F Ni3 N24E 91.73(10) . .
N9D Ni3 N1D 77.65(10) . .
N16E Ni3 N1D 170.81(10) . .
N9F Ni3 N1D 91.15(10) . .
N1F Ni3 N1D 89.29(10) . .
N24E Ni3 N1D 93.84(10) . .
N16J Ni5 N16H 99.18(10) . .
N16J Ni5 N16G 99.36(9) . .
N16H Ni5 N16G 97.64(9) . .
N16J Ni5 N24G 88.33(10) . .
N16H Ni5 N24G 172.09(10) . .
N16G Ni5 N24G 78.57(10) . .
N16J Ni5 N24H 169.96(10) . .
N16H Ni5 N24H 78.08(9) . .
N16G Ni5 N24H 90.60(9) . .
N24G Ni5 N24H 94.93(10) . .
N16J Ni5 N24J 78.72(10) . .
N16H Ni5 N24J 88.43(10) . .
N16G Ni5 N24J 173.87(10) . .
N24G Ni5 N24J 95.51(10) . .
N24H Ni5 N24J 91.51(10) . .
O15A Mn1 O3A 93.45(12) . .
O15A Mn1 N7A 174.90(12) . .
O3A Mn1 N7A 91.12(12) . .
O15A Mn1 N10A 91.77(12) . .
O3A Mn1 N10A 174.39(12) . .
N7A Mn1 N10A 83.58(12) . .
O15A Mn1 O8G 89.95(10) . 1_455
O3A Mn1 O8G 88.67(10) . 1_455
N7A Mn1 O8G 87.90(10) . 1_455
N10A Mn1 O8G 89.28(10) . 1_455
O15A Mn1 O8E 90.37(10) . .
O3A Mn1 O8E 88.05(10) . .
N7A Mn1 O8E 92.05(10) . .
N10A Mn1 O8E 93.98(10) . .
O8G Mn1 O8E 176.72(9) 1_455 .
O15B Mn2 O3B 91.39(10) . .
O15B Mn2 N7B 176.40(11) . .
O3B Mn2 N7B 91.99(11) . .
O15B Mn2 N10B 92.93(10) . .
O3B Mn2 N10B 174.55(10) . .
N7B Mn2 N10B 83.77(11) . .
O15B Mn2 O8J 89.54(9) . .
O3B Mn2 O8J 92.27(9) . .
N7B Mn2 O8J 89.09(10) . .
N10B Mn2 O8J 91.09(9) . .
O15B Mn2 O18F 92.28(9) . .
O3B Mn2 O18F 91.80(9) . .
N7B Mn2 O18F 88.86(10) . .
N10B Mn2 O18F 84.72(9) . .
O8J Mn2 O18F 175.51(8) . .
O15C Mn3 O3C 93.49(11) . .
O15C Mn3 N7C 172.83(12) . .
O3C Mn3 N7C 91.14(10) . .
O15C Mn3 N10C 91.74(13) . .
O3C Mn3 N10C 172.32(10) . .
N7C Mn3 N10C 83.14(12) . .
O15C Mn3 O18H 92.41(9) . .
O3C Mn3 O18H 89.67(9) . .
N7C Mn3 O18H 93.08(9) . .
N10C Mn3 O18H 95.73(10) . .
O15C Mn3 N22E 88.02(10) . 1_665
O3C Mn3 N22E 83.47(10) . 1_665
N7C Mn3 N22E 87.08(10) . 1_665
N10C Mn3 N22E 91.10(11) . 1_665
O18H Mn3 N22E 173.14(9) . 1_665
C2A C1A H1A1 109.5 . .
C2A C1A H1A2 109.5 . .
H1A1 C1A H1A2 109.5 . .
C2A C1A H1A3 109.5 . .
H1A1 C1A H1A3 109.5 . .
H1A2 C1A H1A3 109.5 . .
O3A C2A C4A 124.7(4) . .
O3A C2A C1A 113.7(4) . .
C4A C2A C1A 121.5(4) . .
C2A O3A Mn1 123.7(3) . .
C2A C4A C5A 125.7(4) . .
C2A C4A H4A 117.2 . .
C5A C4A H4A 117.2 . .
N7A C5A C4A 121.9(4) . .
N7A C5A C6A 120.6(4) . .
C4A C5A C6A 117.5(4) . .
C5A C6A H6A1 109.5 . .
C5A C6A H6A2 109.5 . .
H6A1 C6A H6A2 109.5 . .
C5A C6A H6A3 109.5 . .
H6A1 C6A H6A3 109.5 . .
H6A2 C6A H6A3 109.5 . .
C5A N7A C8A 123.7(3) . .
C5A N7A Mn1 125.1(3) . .
C8A N7A Mn1 111.1(2) . .
N7A C8A C9A 107.3(3) . .
N7A C8A H8A1 110.3 . .
C9A C8A H8A1 110.3 . .
N7A C8A H8A2 110.3 . .
C9A C8A H8A2 110.3 . .
H8A1 C8A H8A2 108.5 . .
N10A C9A C8A 108.2(3) . .
N10A C9A H9A1 110.1 . .
C8A C9A H9A1 110.1 . .
N10A C9A H9A2 110.1 . .
C8A C9A H9A2 110.1 . .
H9A1 C9A H9A2 108.4 . .
C11A N10A C9A 119.8(3) . .
C11A N10A Mn1 127.0(3) . .
C9A N10A Mn1 112.7(2) . .
N10A C11A C13A 122.0(4) . .
N10A C11A C12A 120.6(3) . .
C13A C11A C12A 117.5(3) . .
C11A C12A H12A 109.5 . .
C11A C12A H12B 109.5 . .
H12A C12A H12B 109.5 . .
C11A C12A H12C 109.5 . .
H12A C12A H12C 109.5 . .
H12B C12A H12C 109.5 . .
C14A C13A C11A 126.4(4) . .
C14A C13A H13A 116.8 . .
C11A C13A H13A 116.8 . .
O15A C14A C13A 125.7(4) . .
O15A C14A C16A 113.6(4) . .
C13A C14A C16A 120.7(4) . .
C14A O15A Mn1 127.1(3) . .
C14A C16A H16A 109.5 . .
C14A C16A H16B 109.5 . .
H16A C16A H16B 109.5 . .
C14A C16A H16C 109.5 . .
H16A C16A H16C 109.5 . .
H16B C16A H16C 109.5 . .
C2B C1B H1B1 109.5 . .
C2B C1B H1B2 109.5 . .
H1B1 C1B H1B2 109.5 . .
C2B C1B H1B3 109.5 . .
H1B1 C1B H1B3 109.5 . .
H1B2 C1B H1B3 109.5 . .
O3B C2B C4B 125.5(4) . .
O3B C2B C1B 113.9(4) . .
C4B C2B C1B 120.6(4) . .
C2B O3B Mn2 125.3(3) . .
C2B C4B C5B 126.2(3) . .
C2B C4B H4B 116.9 . .
C5B C4B H4B 116.9 . .
N7B C5B C4B 121.0(4) . .
N7B C5B C6B 119.9(4) . .
C4B C5B C6B 119.0(3) . .
C5B C6B H6B1 109.5 . .
C5B C6B H6B2 109.5 . .
H6B1 C6B H6B2 109.5 . .
C5B C6B H6B3 109.5 . .
H6B1 C6B H6B3 109.5 . .
H6B2 C6B H6B3 109.5 . .
C5B N7B C8B 122.0(3) . .
C5B N7B Mn2 126.6(3) . .
C8B N7B Mn2 111.45(19) . .
N7B C8B C9B 107.3(3) . .
N7B C8B H8B1 110.3 . .
C9B C8B H8B1 110.3 . .
N7B C8B H8B2 110.3 . .
C9B C8B H8B2 110.3 . .
H8B1 C8B H8B2 108.5 . .
N10B C9B C8B 107.9(3) . .
N10B C9B H9B1 110.1 . .
C8B C9B H9B1 110.1 . .
N10B C9B H9B2 110.1 . .
C8B C9B H9B2 110.1 . .
H9B1 C9B H9B2 108.4 . .
C11B N10B C9B 122.0(3) . .
C11B N10B Mn2 125.2(2) . .
C9B N10B Mn2 111.94(19) . .
N10B C11B C13B 122.6(3) . .
N10B C11B C12B 120.0(3) . .
C13B C11B C12B 117.5(3) . .
C11B C12B H12D 109.5 . .
C11B C12B H12E 109.5 . .
H12D C12B H12E 109.5 . .
C11B C12B H12F 109.5 . .
H12D C12B H12F 109.5 . .
H12E C12B H12F 109.5 . .
C14B C13B C11B 126.4(3) . .
C14B C13B H13B 116.8 . .
C11B C13B H13B 116.8 . .
O15B C14B C13B 125.4(3) . .
O15B C14B C16B 114.5(3) . .
C13B C14B C16B 120.1(3) . .
C14B O15B Mn2 126.2(2) . .
C14B C16B H16D 109.5 . .
C14B C16B H16E 109.5 . .
H16D C16B H16E 109.5 . .
C14B C16B H16F 109.5 . .
H16D C16B H16F 109.5 . .
H16E C16B H16F 109.5 . .
C2C C1C H1C1 109.5 . .
C2C C1C H1C2 109.5 . .
H1C1 C1C H1C2 109.5 . .
C2C C1C H1C3 109.5 . .
H1C1 C1C H1C3 109.5 . .
H1C2 C1C H1C3 109.5 . .
O3C C2C C4C 124.9(3) . .
O3C C2C C1C 113.8(4) . .
C4C C2C C1C 121.2(4) . .
C2C O3C Mn3 124.6(2) . .
C2C C4C C5C 126.0(3) . .
C2C C4C H4C 117.0 . .
C5C C4C H4C 117.0 . .
N7C C5C C4C 122.2(3) . .
N7C C5C C6C 119.3(4) . .
C4C C5C C6C 118.5(3) . .
C5C C6C H6C1 109.5 . .
C5C C6C H6C2 109.5 . .
H6C1 C6C H6C2 109.5 . .
C5C C6C H6C3 109.5 . .
H6C1 C6C H6C3 109.5 . .
H6C2 C6C H6C3 109.5 . .
C5C N7C C8C 121.8(3) . .
C5C N7C Mn3 125.7(2) . .
C8C N7C Mn3 112.5(2) . .
N7C C8C C9C 108.2(3) . .
N7C C8C H8C1 110.1 . .
C9C C8C H8C1 110.1 . .
N7C C8C H8C2 110.1 . .
C9C C8C H8C2 110.1 . .
H8C1 C8C H8C2 108.4 . .
N10C C9C C8C 109.1(3) . .
N10C C9C H9C1 109.9 . .
C8C C9C H9C1 109.9 . .
N10C C9C H9C2 109.9 . .
C8C C9C H9C2 109.9 . .
H9C1 C9C H9C2 108.3 . .
C11C N10C C9C 120.9(3) . .
C11C N10C Mn3 126.8(3) . .
C9C N10C Mn3 111.8(2) . .
N10C C11C C13C 122.9(4) . .
N10C C11C C12C 121.0(5) . .
C13C C11C C12C 116.1(4) . .
C11C C12C H12G 109.5 . .
C11C C12C H12H 109.5 . .
H12G C12C H12H 109.5 . .
C11C C12C H12I 109.5 . .
H12G C12C H12I 109.5 . .
H12H C12C H12I 109.5 . .
C11C C13C C14C 126.7(4) . .
C11C C13C H13C 116.6 . .
C14C C13C H13C 116.6 . .
O15C C14C C13C 124.2(4) . .
O15C C14C C16' 125.5(6) . .
C13C C14C C16' 109.7(6) . .
O15C C14C C16C 99.9(7) . .
C13C C14C C16C 135.4(6) . .
C16' C14C C16C 29.8(4) . .
C14C O15C Mn3 127.3(3) . .
C14C C16C H16G 109.5 . .
C14C C16C H16H 109.5 . .
C14C C16C H16I 109.5 . .
C14C C16' H16X 109.5 . .
C14C C16' H16Y 109.5 . .
H16X C16' H16Y 109.5 . .
C14C C16' H16Z 109.5 . .
H16X C16' H16Z 109.5 . .
H16Y C16' H16Z 109.5 . .
C2D N1D C6D 116.8(3) . .
C2D N1D Ni3 130.0(2) . .
C6D N1D Ni3 113.1(2) . .
N1D C2D N3D 126.5(4) . .
N1D C2D H2D 116.7 . .
N3D C2D H2D 116.7 . .
C2D N3D C4D 114.8(4) . .
N3D C4D C5D 123.5(4) . .
N3D C4D H4D 118.2 . .
C5D C4D H4D 118.2 . .
C4D C5D C6D 117.0(4) . .
C4D C5D H5D 121.5 . .
C6D C5D H5D 121.5 . .
N1D C6D C5D 121.4(3) . .
N1D C6D C7D 116.9(3) . .
C5D C6D C7D 121.7(3) . .
O8D C7D N9D 129.3(3) . .
O8D C7D C6D 117.3(3) . .
N9D C7D C6D 113.4(3) . .
C7D N9D C10D 116.4(3) . .
C7D N9D Ni3 118.1(2) . .
C10D N9D Ni3 124.57(18) . .
C11D C10D C15D 118.9(3) . .
C11D C10D N9D 121.4(3) . .
C15D C10D N9D 119.6(3) . .
C10D C11D C12D 119.5(3) . .
C10D C11D H11D 120.2 . .
C12D C11D H11D 120.2 . .
C13D C12D C11D 121.4(3) . .
C13D C12D H12J 119.3 . .
C11D C12D H12J 119.3 . .
C12D C13D C14D 119.8(3) . .
C12D C13D H13D 120.1 . .
C14D C13D H13D 120.1 . .
C15D C14D C13D 119.6(3) . .
C15D C14D N16D 119.8(3) . .
C13D C14D N16D 120.6(3) . .
C14D C15D C10D 120.6(3) . .
C14D C15D H15D 119.7 . .
C10D C15D H15D 119.7 . .
C17D N16D C14D 116.8(3) . .
C17D N16D Ni2 118.2(3) . .
C14D N16D Ni2 124.7(2) . .
O18D C17D N16D 130.1(4) . .
O18D C17D C19D 116.6(3) . .
N16D C17D C19D 113.2(3) . .
N24D C19D C20D 123.8(4) . .
N24D C19D C20' 112.0(6) . .
C20D C19D C20' 30.9(4) . .
N24D C19D C17D 117.2(3) . .
C20D C19D C17D 116.9(4) . .
C20' C19D C17D 128.5(5) . .
C21D C20D C19D 113.7(6) . .
C21D C20D H20D 123.1 . .
C19D C20D H20D 123.1 . .
N22D C21D C20D 122.7(6) . .
N22D C21D H21D 118.7 . .
C20D C21D H21D 118.7 . .
C23D N22D C21D 114.4(5) . .
N24D C23D N22D 131.4(5) . .
N24D C23D H23D 114.3 . .
N22D C23D H23D 114.3 . .
C21' C20' C19D 124.8(10) . .
C21' C20' H20' 117.6 . .
C19D C20' H20' 117.6 . .
N22' C21' C20' 121.8(12) . .
N22' C21' H21' 119.1 . .
C20' C21' H21' 119.1 . .
C21' N22' C23' 117.7(11) . .
N22' C23' N24D 121.7(9) . .
N22' C23' H23' 119.1 . .
N24D C23' H23' 119.1 . .
C23D N24D C19D 113.5(4) . .
C23D N24D C23' 22.5(3) . .
C19D N24D C23' 121.9(5) . .
C23D N24D Ni2 132.2(3) . .
C19D N24D Ni2 112.8(2) . .
C23' N24D Ni2 124.3(4) . .
C4E C5E C6E 117.2(4) . .
C4E C5E H5E 121.4 . .
C6E C5E H5E 121.4 . .
N3E C2E N1E 125.5(4) . .
N3E C2E H2E 117.3 . .
N1E C2E H2E 117.3 . .
C2E N3E C4E 116.1(4) . .
N3E C4E C5E 122.9(4) . .
N3E C4E H4E 118.5 . .
C5E C4E H4E 118.5 . .
C2E N1E C6E 118.1(3) . .
C2E N1E Ni2 129.6(3) . .
C6E N1E Ni2 112.0(2) . .
N1E C6E C5E 120.3(3) . .
N1E C6E C7E 117.2(3) . .
C5E C6E C7E 122.5(3) . .
O8E C7E N9E 128.0(3) . .
O8E C7E C6E 117.3(3) . .
N9E C7E C6E 114.6(3) . .
C7E O8E Mn1 129.5(2) . .
C7E N9E C10E 117.3(3) . .
C7E N9E Ni2 117.3(2) . .
C10E N9E Ni2 124.73(19) . .
C11E C10E C15E 118.8(3) . .
C11E C10E N9E 121.7(3) . .
C15E C10E N9E 119.5(3) . .
C12E C11E C10E 119.6(3) . .
C12E C11E H11E 120.2 . .
C10E C11E H11E 120.2 . .
C11E C12E C13E 121.9(3) . .
C11E C12E H12K 119.1 . .
C13E C12E H12K 119.1 . .
C14E C13E C12E 118.6(3) . .
C14E C13E H13E 120.7 . .
C12E C13E H13E 120.7 . .
C15E C14E C13E 119.8(3) . .
C15E C14E N16E 118.4(3) . .
C13E C14E N16E 121.7(3) . .
C14E C15E C10E 121.2(3) . .
C14E C15E H15E 119.4 . .
C10E C15E H15E 119.4 . .
C17E N16E C14E 116.1(3) . .
C17E N16E Ni3 118.3(2) . .
C14E N16E Ni3 125.28(19) . .
O18E C17E N16E 129.3(3) . .
O18E C17E C19E 118.2(3) . .
N16E C17E C19E 112.3(3) . .
N24E C19E C20E 120.6(3) . .
N24E C19E C17E 117.0(3) . .
C20E C19E C17E 122.3(3) . .
C19E C20E C21E 117.7(3) . .
C19E C20E H20E 121.2 . .
C21E C20E H20E 121.2 . .
N22E C21E C20E 121.6(3) . .
N22E C21E H21E 119.2 . .
C20E C21E H21E 119.2 . .
C21E N22E C23E 117.5(3) . .
C21E N22E Mn3 121.2(2) . 1_445
C23E N22E Mn3 117.9(2) . 1_445
N24E C23E N22E 124.9(3) . .
N24E C23E H23E 117.5 . .
N22E C23E H23E 117.5 . .
C23E N24E C19E 117.1(3) . .
C23E N24E Ni3 130.3(2) . .
C19E N24E Ni3 112.5(2) . .
C2F N1F C6F 116.7(3) . .
C2F N1F Ni3 130.7(2) . .
C6F N1F Ni3 112.4(2) . .
N3F C2F N1F 127.1(3) . .
N3F C2F H2F 116.4 . .
N1F C2F H2F 116.4 . .
C4F N3F C2F 115.1(3) . .
N3F C4F C5F 122.3(3) . .
N3F C4F H4F 118.8 . .
C5F C4F H4F 118.8 . .
C6F C5F C4F 118.4(3) . .
C6F C5F H5F 120.8 . .
C4F C5F H5F 120.8 . .
N1F C6F C5F 120.4(3) . .
N1F C6F C7F 117.9(3) . .
C5F C6F C7F 121.8(3) . .
O8F C7F N9F 130.0(3) . .
O8F C7F C6F 116.2(3) . .
N9F C7F C6F 113.8(3) . .
C7F N9F C10F 116.5(2) . .
C7F N9F Ni3 117.0(2) . .
C10F N9F Ni3 126.6(2) . .
C11F C10F C15F 118.7(3) . .
C11F C10F N9F 121.3(3) . .
C15F C10F N9F 119.9(3) . .
C12F C11F C10F 120.2(3) . .
C12F C11F H11F 119.9 . .
C10F C11F H11F 119.9 . .
C11F C12F C13F 120.8(3) . .
C11F C12F H12L 119.6 . .
C13F C12F H12L 119.6 . .
C14F C13F C12F 119.5(3) . .
C14F C13F H13F 120.3 . .
C12F C13F H13F 120.3 . .
C13F C14F C15F 119.6(3) . .
C13F C14F N16F 120.1(3) . .
C15F C14F N16F 120.2(3) . .
C10F C15F C14F 121.0(3) . .
C10F C15F H15F 119.5 . .
C14F C15F H15F 119.5 . .
C17F N16F C14F 118.0(3) . .
C17F N16F Ni2 116.4(2) . .
C14F N16F Ni2 124.6(2) . .
O18F C17F N16F 128.5(3) . .
O18F C17F C19F 117.8(3) . .
N16F C17F C19F 113.7(3) . .
C17F O18F Mn2 156.6(2) . .
N24F C19F C20F 120.3(3) . .
N24F C19F C17F 117.4(3) . .
C20F C19F C17F 122.3(3) . .
C19F C20F C21F 117.5(3) . .
C19F C20F H20F 121.2 . .
C21F C20F H20F 121.2 . .
N22F C21F C20F 123.2(3) . .
N22F C21F H21F 118.4 . .
C20F C21F H21F 118.4 . .
C23F N22F C21F 114.6(3) . .
N22F C23F N24F 126.9(3) . .
N22F C23F H23F 116.6 . .
N24F C23F H23F 116.6 . .
C23F N24F C19F 117.5(3) . .
C23F N24F Ni2 128.9(2) . .
C19F N24F Ni2 113.5(2) . .
C2G N1G C6G 117.5(3) . .
C2G N1G Ni1 129.1(2) . .
C6G N1G Ni1 113.3(2) . .
N3G C2G N1G 126.5(3) . .
N3G C2G H2G 116.7 . .
N1G C2G H2G 116.7 . .
C2G N3G C4G 115.5(3) . .
N3G C4G C5G 122.3(3) . .
N3G C4G H4G 118.9 . .
C5G C4G H4G 118.9 . .
C6G C5G C4G 118.2(3) . .
C6G C5G H5G 120.9 . .
C4G C5G H5G 120.9 . .
N1G C6G C5G 119.9(3) . .
N1G C6G C7G 116.0(3) . .
C5G C6G C7G 124.0(3) . .
O8G C7G N9G 128.6(3) . .
O8G C7G C6G 117.2(3) . .
N9G C7G C6G 114.1(3) . .
C7G O8G Mn1 144.1(2) . 1_655
C7G N9G C10G 118.3(2) . .
C7G N9G Ni1 115.50(19) . .
C10G N9G Ni1 124.6(2) . .
C15G C10G C11G 119.0(3) . .
C15G C10G N9G 121.1(3) . .
C11G C10G N9G 119.7(3) . .
C12G C11G C10G 119.8(3) . .
C12G C11G H11G 120.1 . .
C10G C11G H11G 120.1 . .
C11G C12G C13G 121.7(3) . .
C11G C12G H12M 119.1 . .
C13G C12G H12M 119.1 . .
C12G C13G C14G 118.5(3) . .
C12G C13G H13G 120.8 . .
C14G C13G H13G 120.8 . .
C15G C14G C13G 120.3(3) . .
C15G C14G N16G 117.9(2) . .
C13G C14G N16G 121.6(2) . .
C14G C15G C10G 120.6(3) . .
C14G C15G H15G 119.7 . .
C10G C15G H15G 119.7 . .
C17G N16G C14G 117.1(2) . .
C17G N16G Ni5 117.39(19) . .
C14G N16G Ni5 125.47(17) . .
O18G C17G N16G 130.1(3) . .
O18G C17G C19G 117.8(3) . .
N16G C17G C19G 112.0(3) . .
N24G C19G C20G 120.1(3) . .
N24G C19G C17G 117.3(3) . .
C20G C19G C17G 122.5(3) . .
C21G C20G C19G 118.2(3) . .
C21G C20G H20G 120.9 . .
C19G C20G H20G 120.9 . .
N22G C21G C20G 122.6(3) . .
N22G C21G H21G 118.7 . .
C20G C21G H21G 118.7 . .
C21G N22G C23G 115.6(3) . .
N22G C23G N24G 126.1(3) . .
N22G C23G H23G 117.0 . .
N24G C23G H23G 117.0 . .
C19G N24G C23G 117.4(3) . .
C19G N24G Ni5 113.25(19) . .
C23G N24G Ni5 127.8(2) . .
C6H N1H C2H 118.1(3) . .
C6H N1H Ni1 112.2(2) . .
C2H N1H Ni1 129.1(2) . .
N3H C2H N1H 126.0(4) . .
N3H C2H H2H 117.0 . .
N1H C2H H2H 117.0 . .
C2H N3H C4H 115.4(4) . .
N3H C4H C5H 123.0(4) . .
N3H C4H H4H 118.5 . .
C5H C4H H4H 118.5 . .
C6H C5H C4H 116.4(4) . .
C6H C5H H5H 121.8 . .
C4H C5H H5H 121.8 . .
N1H C6H C5H 121.0(4) . .
N1H C6H C7H 118.3(3) . .
C5H C6H C7H 120.7(4) . .
O8H C7H N9H 129.0(3) . .
O8H C7H C6H 119.4(3) . .
N9H C7H C6H 111.5(3) . .
C7H N9H C10H 116.7(3) . .
C7H N9H Ni1 118.2(2) . .
C10H N9H Ni1 125.03(19) . .
C15H C10H C11H 119.3(3) . .
C15H C10H N9H 118.1(3) . .
C11H C10H N9H 122.5(3) . .
C12H C11H C10H 119.4(3) . .
C12H C11H H11H 120.3 . .
C10H C11H H11H 120.3 . .
C11H C12H C13H 121.7(3) . .
C11H C12H H12N 119.2 . .
C13H C12H H12N 119.2 . .
C12H C13H C14H 119.4(3) . .
C12H C13H H13H 120.3 . .
C14H C13H H13H 120.3 . .
C13H C14H C15H 119.2(3) . .
C13H C14H N16H 120.6(3) . .
C15H C14H N16H 120.1(3) . .
C10H C15H C14H 121.0(3) . .
C10H C15H H15H 119.5 . .
C14H C15H H15H 119.5 . .
C17H N16H C14H 116.4(2) . .
C17H N16H Ni5 116.69(18) . .
C14H N16H Ni5 125.66(18) . .
O18H C17H N16H 128.0(3) . .
O18H C17H C19H 118.4(3) . .
N16H C17H C19H 113.6(2) . .
C17H O18H Mn3 142.5(2) . .
N24H C19H C20H 120.2(3) . .
N24H C19H C17H 116.8(3) . .
C20H C19H C17H 122.9(3) . .
C21H C20H C19H 117.2(3) . .
C21H C20H H20H 121.4 . .
C19H C20H H20H 121.4 . .
N22H C21H C20H 123.1(3) . .
N22H C21H H21H 118.4 . .
C20H C21H H21H 118.4 . .
C23H N22H C21H 115.2(3) . .
N22H C23H N24H 126.7(3) . .
N22H C23H H23H 116.6 . .
N24H C23H H23H 116.6 . .
C23H N24H C19H 117.5(3) . .
C23H N24H Ni5 129.1(2) . .
C19H N24H Ni5 113.37(19) . .
C2J N1J C6J 117.5(3) . .
C2J N1J Ni1 127.9(2) . .
C6J N1J Ni1 112.08(19) . .
N3J C2J N1J 126.0(3) . .
N3J C2J H2J 117.0 . .
N1J C2J H2J 117.0 . .
C2J N3J C4J 115.7(3) . .
N3J C4J C5J 123.3(3) . .
N3J C4J H4J 118.4 . .
C5J C4J H4J 118.4 . .
C6J C5J C4J 116.8(3) . .
C6J C5J H5J 121.6 . .
C4J C5J H5J 121.6 . .
N1J C6J C5J 120.7(3) . .
N1J C6J C7J 117.6(3) . .
C5J C6J C7J 121.6(3) . .
O8J C7J N9J 128.6(3) . .
O8J C7J C6J 117.4(3) . .
N9J C7J C6J 113.8(2) . .
C7J O8J Mn2 132.54(19) . .
C7J N9J C10J 115.9(2) . .
C7J N9J Ni1 117.92(19) . .
C10J N9J Ni1 125.46(18) . .
C15J C10J C11J 119.8(3) . .
C15J C10J N9J 117.6(3) . .
C11J C10J N9J 122.4(3) . .
C12J C11J C10J 119.1(3) . .
C12J C11J H11J 120.5 . .
C10J C11J H11J 120.5 . .
C11J C12J C13J 121.3(3) . .
C11J C12J H12O 119.3 . .
C13J C12J H12O 119.3 . .
C12J C13J C14J 119.5(3) . .
C12J C13J H13J 120.3 . .
C14J C13J H13J 120.3 . .
C15J C14J C13J 119.5(3) . .
C15J C14J N16J 117.9(3) . .
C13J C14J N16J 122.5(3) . .
C14J C15J C10J 120.8(3) . .
C14J C15J H15J 119.6 . .
C10J C15J H15J 119.6 . .
C17J N16J C14J 116.5(3) . .
C17J N16J Ni5 118.1(2) . .
C14J N16J Ni5 124.59(19) . .
O18J C17J N16J 129.9(3) . .
O18J C17J C19J 117.9(3) . .
N16J C17J C19J 112.2(3) . .
N24J C19J C20J 121.4(3) . .
N24J C19J C17J 117.6(3) . .
C20J C19J C17J 120.7(4) . .
C21J C20J C19J 116.0(4) . .
C21J C20J H20J 122.0 . .
C19J C20J H20J 122.0 . .
N22J C21J C20J 123.5(4) . .
N22J C21J H21J 118.3 . .
C20J C21J H21J 118.3 . .
C23J N22J C21J 115.8(3) . .
N22J C23J N24J 126.1(4) . .
N22J C23J H23J 116.9 . .
N24J C23J H23J 116.9 . .
C23J N24J C19J 116.9(3) . .
C23J N24J Ni5 128.8(2) . .
C19J N24J Ni5 111.3(2) . .

loop_
_geom_bond_atom_site_label_1
_geom_bond_atom_site_label_2
_geom_bond_distance
_geom_bond_site_symmetry_2
Ni1 N9H 2.054(3) .
Ni1 N9G 2.078(2) .
Ni1 N1G 2.078(3) .
Ni1 N9J 2.103(2) .
Ni1 N1H 2.123(3) .
Ni1 N1J 2.154(3) .
Ni2 N16D 2.074(3) .
Ni2 N9E 2.088(3) .
Ni2 N16F 2.106(3) .
Ni2 N24F 2.108(3) .
Ni2 N24D 2.114(3) .
Ni2 N1E 2.153(3) .
Ni3 N9D 2.073(2) .
Ni3 N16E 2.075(3) .
Ni3 N9F 2.097(2) .
Ni3 N1F 2.126(3) .
Ni3 N24E 2.140(3) .
Ni3 N1D 2.143(3) .
Ni5 N16J 2.064(3) .
Ni5 N16H 2.084(2) .
Ni5 N16G 2.086(2) .
Ni5 N24G 2.102(3) .
Ni5 N24H 2.115(3) .
Ni5 N24J 2.125(3) .
Mn1 O15A 1.916(3) .
Mn1 O3A 1.927(3) .
Mn1 N7A 1.959(3) .
Mn1 N10A 1.986(3) .
Mn1 O8G 2.169(2) 1_455
Mn1 O8E 2.172(2) .
Mn2 O15B 1.914(2) .
Mn2 O3B 1.914(2) .
Mn2 N7B 1.966(3) .
Mn2 N10B 1.993(3) .
Mn2 O8J 2.203(2) .
Mn2 O18F 2.234(2) .
Mn3 O15C 1.918(2) .
Mn3 O3C 1.922(2) .
Mn3 N7C 1.969(3) .
Mn3 N10C 1.979(3) .
Mn3 O18H 2.101(2) .
Mn3 N22E 2.427(3) 1_665
C1A C2A 1.518(6) .
C1A H1A1 0.9800 .
C1A H1A2 0.9800 .
C1A H1A3 0.9800 .
C2A O3A 1.296(5) .
C2A C4A 1.371(7) .
C4A C5A 1.419(6) .
C4A H4A 0.9500 .
C5A N7A 1.311(5) .
C5A C6A 1.507(6) .
C6A H6A1 0.9800 .
C6A H6A2 0.9800 .
C6A H6A3 0.9800 .
N7A C8A 1.466(4) .
C8A C9A 1.526(5) .
C8A H8A1 0.9900 .
C8A H8A2 0.9900 .
C9A N10A 1.466(4) .
C9A H9A1 0.9900 .
C9A H9A2 0.9900 .
N10A C11A 1.310(4) .
C11A C13A 1.422(5) .
C11A C12A 1.501(5) .
C12A H12A 0.9800 .
C12A H12B 0.9800 .
C12A H12C 0.9800 .
C13A C14A 1.358(6) .
C13A H13A 0.9500 .
C14A O15A 1.307(5) .
C14A C16A 1.520(6) .
C16A H16A 0.9800 .
C16A H16B 0.9800 .
C16A H16C 0.9800 .
C1B C2B 1.507(6) .
C1B H1B1 0.9800 .
C1B H1B2 0.9800 .
C1B H1B3 0.9800 .
C2B O3B 1.302(4) .
C2B C4B 1.352(6) .
C4B C5B 1.445(6) .
C4B H4B 0.9500 .
C5B N7B 1.312(4) .
C5B C6B 1.500(6) .
C6B H6B1 0.9800 .
C6B H6B2 0.9800 .
C6B H6B3 0.9800 .
N7B C8B 1.473(5) .
C8B C9B 1.525(5) .
C8B H8B1 0.9900 .
C8B H8B2 0.9900 .
C9B N10B 1.467(4) .
C9B H9B1 0.9900 .
C9B H9B2 0.9900 .
N10B C11B 1.305(4) .
C11B C13B 1.419(4) .
C11B C12B 1.515(4) .
C12B H12D 0.9800 .
C12B H12E 0.9800 .
C12B H12F 0.9800 .
C13B C14B 1.375(5) .
C13B H13B 0.9500 .
C14B O15B 1.290(4) .
C14B C16B 1.501(5) .
C16B H16D 0.9800 .
C16B H16E 0.9800 .
C16B H16F 0.9800 .
C1C C2C 1.486(5) .
C1C H1C1 0.9800 .
C1C H1C2 0.9800 .
C1C H1C3 0.9800 .
C2C O3C 1.313(4) .
C2C C4C 1.360(6) .
C4C C5C 1.414(6) .
C4C H4C 0.9500 .
C5C N7C 1.311(4) .
C5C C6C 1.525(5) .
C6C H6C1 0.9800 .
C6C H6C2 0.9800 .
C6C H6C3 0.9800 .
N7C C8C 1.451(4) .
C8C C9C 1.485(5) .
C8C H8C1 0.9900 .
C8C H8C2 0.9900 .
C9C N10C 1.474(5) .
C9C H9C1 0.9900 .
C9C H9C2 0.9900 .
N10C C11C 1.305(5) .
C11C C13C 1.377(7) .
C11C C12C 1.518(7) .
C12C H12G 0.9800 .
C12C H12H 0.9800 .
C12C H12I 0.9800 .
C13C C14C 1.400(8) .
C13C H13C 0.9500 .
C14C O15C 1.296(6) .
C14C C16' 1.469(6) .
C14C C16C 1.610(8) .
C16C H16G 0.9800 .
C16C H16H 0.9800 .
C16C H16I 0.9800 .
C16' H16X 0.9800 .
C16' H16Y 0.9800 .
C16' H16Z 0.9800 .
N1D C2D 1.335(4) .
N1D C6D 1.343(4) .
C2D N3D 1.340(5) .
C2D H2D 0.9500 .
N3D C4D 1.342(6) .
C4D C5D 1.370(6) .
C4D H4D 0.9500 .
C5D C6D 1.379(5) .
C5D H5D 0.9500 .
C6D C7D 1.510(5) .
C7D O8D 1.246(4) .
C7D N9D 1.320(4) .
N9D C10D 1.429(4) .
C10D C11D 1.381(5) .
C10D C15D 1.415(4) .
C11D C12D 1.391(5) .
C11D H11D 0.9500 .
C12D C13D 1.369(5) .
C12D H12J 0.9500 .
C13D C14D 1.391(5) .
C13D H13D 0.9500 .
C14D C15D 1.376(4) .
C14D N16D 1.427(4) .
C15D H15D 0.9500 .
N16D C17D 1.304(5) .
C17D O18D 1.266(4) .
C17D C19D 1.501(6) .
C19D N24D 1.354(5) .
C19D C20D 1.412(8) .
C19D C20' 1.467(12) .
C20D C21D 1.405(9) .
C20D H20D 0.9500 .
C21D N22D 1.349(8) .
C21D H21D 0.9500 .
N22D C23D 1.323(7) .
C23D N24D 1.282(6) .
C23D H23D 0.9500 .
C20' C21' 1.393(16) .
C20' H20' 0.9500 .
C21' N22' 1.346(15) .
C21' H21' 0.9500 .
N22' C23' 1.348(14) .
C23' N24D 1.516(11) .
C23' H23' 0.9500 .
C5E C4E 1.384(6) .
C5E C6E 1.384(5) .
C5E H5E 0.9500 .
C2E N3E 1.330(5) .
C2E N1E 1.340(4) .
C2E H2E 0.9500 .
N3E C4E 1.340(6) .
C4E H4E 0.9500 .
N1E C6E 1.350(5) .
C6E C7E 1.501(5) .
C7E O8E 1.268(4) .
C7E N9E 1.310(4) .
N9E C10E 1.415(4) .
C10E C11E 1.397(4) .
C10E C15E 1.402(4) .
C11E C12E 1.375(4) .
C11E H11E 0.9500 .
C12E C13E 1.396(4) .
C12E H12K 0.9500 .
C13E C14E 1.395(4) .
C13E H13E 0.9500 .
C14E C15E 1.383(4) .
C14E N16E 1.431(4) .
C15E H15E 0.9500 .
N16E C17E 1.325(4) .
C17E O18E 1.253(4) .
C17E C19E 1.499(5) .
C19E N24E 1.365(4) .
C19E C20E 1.372(5) .
C20E C21E 1.391(5) .
C20E H20E 0.9500 .
C21E N22E 1.326(4) .
C21E H21E 0.9500 .
N22E C23E 1.340(4) .
N22E Mn3 2.427(3) 1_445
C23E N24E 1.332(4) .
C23E H23E 0.9500 .
N1F C2F 1.345(4) .
N1F C6F 1.345(4) .
C2F N3F 1.332(4) .
C2F H2F 0.9500 .
N3F C4F 1.331(5) .
C4F C5F 1.396(5) .
C4F H4F 0.9500 .
C5F C6F 1.365(5) .
C5F H5F 0.9500 .
C6F C7F 1.513(4) .
C7F O8F 1.249(4) .
C7F N9F 1.313(4) .
N9F C10F 1.428(4) .
C10F C11F 1.387(4) .
C10F C15F 1.397(4) .
C11F C12F 1.386(5) .
C11F H11F 0.9500 .
C12F C13F 1.401(4) .
C12F H12L 0.9500 .
C13F C14F 1.375(4) .
C13F H13F 0.9500 .
C14F C15F 1.404(4) .
C14F N16F 1.431(4) .
C15F H15F 0.9500 .
N16F C17F 1.319(4) .
C17F O18F 1.249(4) .
C17F C19F 1.512(4) .
C19F N24F 1.344(4) .
C19F C20F 1.374(4) .
C20F C21F 1.386(5) .
C20F H20F 0.9500 .
C21F N22F 1.338(5) .
C21F H21F 0.9500 .
N22F C23F 1.333(4) .
C23F N24F 1.334(4) .
C23F H23F 0.9500 .
N1G C2G 1.334(4) .
N1G C6G 1.351(4) .
C2G N3G 1.328(4) .
C2G H2G 0.9500 .
N3G C4G 1.343(5) .
C4G C5G 1.382(5) .
C4G H4G 0.9500 .
C5G C6G 1.377(5) .
C5G H5G 0.9500 .
C6G C7G 1.512(4) .
C7G O8G 1.266(4) .
C7G N9G 1.307(4) .
O8G Mn1 2.168(2) 1_655
N9G C10G 1.430(4) .
C10G C15G 1.398(4) .
C10G C11G 1.401(4) .
C11G C12G 1.371(4) .
C11G H11G 0.9500 .
C12G C13G 1.395(4) .
C12G H12M 0.9500 .
C13G C14G 1.397(4) .
C13G H13G 0.9500 .
C14G C15G 1.385(4) .
C14G N16G 1.441(3) .
C15G H15G 0.9500 .
N16G C17G 1.319(4) .
C17G O18G 1.238(4) .
C17G C19G 1.527(4) .
C19G N24G 1.338(4) .
C19G C20G 1.378(4) .
C20G C21G 1.375(5) .
C20G H20G 0.9500 .
C21G N22G 1.331(5) .
C21G H21G 0.9500 .
N22G C23G 1.335(4) .
C23G N24G 1.341(4) .
C23G H23G 0.9500 .
N1H C6H 1.331(5) .
N1H C2H 1.337(4) .
C2H N3H 1.327(4) .
C2H H2H 0.9500 .
N3H C4H 1.347(6) .
C4H C5H 1.391(7) .
C4H H4H 0.9500 .
C5H C6H 1.387(5) .
C5H H5H 0.9500 .
C6H C7H 1.517(5) .
C7H O8H 1.245(4) .
C7H N9H 1.324(4) .
N9H C10H 1.430(4) .
C10H C15H 1.392(4) .
C10H C11H 1.394(4) .
C11H C12H 1.380(5) .
C11H H11H 0.9500 .
C12H C13H 1.385(4) .
C12H H12N 0.9500 .
C13H C14H 1.391(4) .
C13H H13H 0.9500 .
C14H C15H 1.397(4) .
C14H N16H 1.429(4) .
C15H H15H 0.9500 .
N16H C17H 1.329(4) .
C17H O18H 1.253(3) .
C17H C19H 1.495(4) .
C19H N24H 1.355(4) .
C19H C20H 1.391(4) .
C20H C21H 1.380(4) .
C20H H20H 0.9500 .
C21H N22H 1.347(4) .
C21H H21H 0.9500 .
N22H C23H 1.330(4) .
C23H N24H 1.331(4) .
C23H H23H 0.9500 .
N1J C2J 1.341(4) .
N1J C6J 1.348(4) .
C2J N3J 1.326(4) .
C2J H2J 0.9500 .
N3J C4J 1.329(5) .
C4J C5J 1.393(5) .
C4J H4J 0.9500 .
C5J C6J 1.376(4) .
C5J H5J 0.9500 .
C6J C7J 1.507(4) .
C7J O8J 1.263(3) .
C7J N9J 1.305(4) .
N9J C10J 1.430(4) .
C10J C15J 1.389(4) .
C10J C11J 1.390(4) .
C11J C12J 1.386(4) .
C11J H11J 0.9500 .
C12J C13J 1.387(4) .
C12J H12O 0.9500 .
C13J C14J 1.389(4) .
C13J H13J 0.9500 .
C14J C15J 1.387(4) .
C14J N16J 1.438(4) .
C15J H15J 0.9500 .
N16J C17J 1.325(4) .
C17J O18J 1.257(4) .
C17J C19J 1.517(5) .
C19J N24J 1.348(5) .
C19J C20J 1.394(6) .
C20J C21J 1.376(6) .
C20J H20J 0.9500 .
C21J N22J 1.346(6) .
C21J H21J 0.9500 .
N22J C23J 1.325(5) .
C23J N24J 1.339(4) .
C23J H23J 0.9500 .

loop_
_platon_squeeze_void_nr
_platon_squeeze_void_average_x
_platon_squeeze_void_average_y
_platon_squeeze_void_average_z
_platon_squeeze_void_volume
_platon_squeeze_void_count_electrons
_platon_squeeze_void_content
1 0.243 0.271 0.904 3599 1138 ' '
